data_4133449
loop_
_publ_author_name
'S\'anchez, Ra\'ul Hern\'andez'
'Betley, Theodore A.'

_publ_section_title
;
 Thermally Persistent High-Spin Ground States in Octahedral Iron Clusters.
;
_journal_issue 48
_journal_name_full 'Journal of the American Chemical Society'
_journal_page_first 16792
_journal_page_last 16806
_journal_paper_doi 10.1021/jacs.8b10181
_journal_volume 140
_journal_year 2018
_chemical_formula_sum 'C76 H78 F6 Fe6 N18 P'
_chemical_formula_weight 1723.63
_space_group_IT_number 2
_space_group_name_Hall '-P 1'
_space_group_name_H-M_alt 'P -1'
_symmetry_cell_setting triclinic
_symmetry_space_group_name_H-M 'P -1'
_atom_sites_solution_hydrogens geom
_atom_sites_solution_primary direct
_atom_sites_solution_secondary difmap
_audit_creation_method SHELXL-97
_cell_angle_alpha 91.711(2)
_cell_angle_beta 104.7845(19)
_cell_angle_gamma 117.9066(18)
_cell_formula_units_Z 2
_cell_length_a 12.9618(9)
_cell_length_b 13.4006(10)
_cell_length_c 23.8340(18)
_cell_measurement_reflns_used 9966
_cell_measurement_temperature 100(2)
_cell_measurement_theta_max 28.526
_cell_measurement_theta_min 4.667
_cell_volume 3482.9(4)
_computing_cell_refinement 'SAINT 7.46A (Bruker-AXS, 2009)'
_computing_data_collection 'APEX2 v2009.3.0 (Bruker-AXS, 2009)'
_computing_data_reduction 'SAINT 7.46A (Bruker-AXS, 2009)'
_computing_molecular_graphics 'Bruker SHELXTL (Sheldrick, 2008)'
_computing_publication_material 'Bruker SHELXTL (Sheldrick, 2008)'
_computing_structure_refinement 'SHELXL-97 (Sheldrick, 2008)'
_computing_structure_solution 'SHELXS-97 (Sheldrick, 2008)'
_diffrn_ambient_temperature 100(2)
_diffrn_measured_fraction_theta_full 0.960
_diffrn_measured_fraction_theta_max 0.960
_diffrn_measurement_device_type 'Bruker D8 goniometer'
_diffrn_measurement_method 'omega and phi scans'
_diffrn_radiation_monochromator 'Si 1 1 1'
_diffrn_radiation_source synchrotron
_diffrn_radiation_type synchrotron
_diffrn_radiation_wavelength 0.41328
_diffrn_reflns_av_R_equivalents 0.0841
_diffrn_reflns_av_sigmaI/netI 0.0466
_diffrn_reflns_limit_h_max 15
_diffrn_reflns_limit_h_min -15
_diffrn_reflns_limit_k_max 15
_diffrn_reflns_limit_k_min -15
_diffrn_reflns_limit_l_max 28
_diffrn_reflns_limit_l_min -28
_diffrn_reflns_number 88483
_diffrn_reflns_theta_full 14.29
_diffrn_reflns_theta_max 14.29
_diffrn_reflns_theta_min 1.06
_exptl_absorpt_coefficient_mu 0.262
_exptl_absorpt_correction_T_max 0.9742
_exptl_absorpt_correction_T_min 0.9742
_exptl_absorpt_correction_type multi-scan
_exptl_absorpt_process_details 'SADABS (Sheldrick, 2008)'
_exptl_crystal_colour Black
_exptl_crystal_density_diffrn 1.644
_exptl_crystal_density_method 'not measured'
_exptl_crystal_description Block
_exptl_crystal_F_000 1770
_exptl_crystal_size_max 0.10
_exptl_crystal_size_mid 0.10
_exptl_crystal_size_min 0.10
_refine_diff_density_max 0.930
_refine_diff_density_min -1.103
_refine_diff_density_rms 0.178
_refine_ls_extinction_method none
_refine_ls_goodness_of_fit_ref 1.094
_refine_ls_hydrogen_treatment constr
_refine_ls_matrix_type full
_refine_ls_number_parameters 942
_refine_ls_number_reflns 11954
_refine_ls_number_restraints 0
_refine_ls_restrained_S_all 1.094
_refine_ls_R_factor_all 0.0583
_refine_ls_R_factor_gt 0.0376
_refine_ls_shift/su_max 0.002
_refine_ls_shift/su_mean 0.000
_refine_ls_structure_factor_coef Fsqd
_refine_ls_weighting_details 'calc w=1/[\s^2^(Fo^2^)+(0.0534P)^2^+2.6723P] where P=(Fo^2^+2Fc^2^)/3'
_refine_ls_weighting_scheme calc
_refine_ls_wR_factor_gt 0.0935
_refine_ls_wR_factor_ref 0.1100
_reflns_number_gt 9198
_reflns_number_total 11954
_reflns_threshold_expression >2sigma(I)
_cod_data_source_file ja8b10181_si_002.cif
_cod_data_source_block s11e30kev
_cod_depositor_comments
;
The following automatic conversions were performed:

data item '_symmetry_cell_setting' value 'Triclinic' was changed to
'triclinic' in accordance with the
/home/saulius/struct/COD-crude-data/automatic-downloads/DataCite-retrospective/ACS/depositions/lib/dictionaries/cif_core.dic
dictionary named 'cif_core.dic' version 2.4.2 last updated on
2011-04-26.

Automatic conversion script
Id: cif_fix_values 6909 2019-04-08 15:41:33Z antanas 
;
_cod_original_sg_symbol_H-M P-1
_cod_database_code 4133449

loop_
_symmetry_equiv_pos_as_xyz
'x, y, z'
'-x, -y, -z'

loop_
_atom_site_label
_atom_site_type_symbol
_atom_site_fract_x
_atom_site_fract_y
_atom_site_fract_z
_atom_site_U_iso_or_equiv
_atom_site_adp_type
_atom_site_occupancy
_atom_site_symmetry_multiplicity
_atom_site_calc_flag
_atom_site_refinement_flags
C1B C 0.1098(3) 0.2492(3) 0.17360(16) 0.0198(8) Uani 1 1 d .
H1BA H 0.0348 0.1788 0.1723 0.030 Uiso 1 1 calc R
H1BB H 0.1460 0.2959 0.2130 0.030 Uiso 1 1 calc R
H1BC H 0.1684 0.2293 0.1647 0.030 Uiso 1 1 calc R
C2B C 0.0787(3) 0.3176(3) 0.12761(15) 0.0161(7) Uani 1 1 d .
C3B C 0.0409(3) 0.2464(3) 0.06754(15) 0.0154(7) Uani 1 1 d .
H3BA H 0.1137 0.2450 0.0626 0.018 Uiso 1 1 calc R
H3BB H -0.0202 0.1666 0.0678 0.018 Uiso 1 1 calc R
C4B C -0.0208(3) 0.3359(3) 0.14089(15) 0.0155(7) Uani 1 1 d .
H4BA H -0.0974 0.2611 0.1307 0.019 Uiso 1 1 calc R
H4BB H 0.0038 0.3624 0.1838 0.019 Uiso 1 1 calc R
C5B C 0.1949(3) 0.4306(3) 0.13782(15) 0.0167(7) Uani 1 1 d .
H5BA H 0.2121 0.4748 0.1762 0.020 Uiso 1 1 calc R
H5BB H 0.2633 0.4148 0.1409 0.020 Uiso 1 1 calc R
C11B C -0.2801(3) 0.0909(3) 0.02878(16) 0.0216(8) Uani 1 1 d .
H11B H -0.2297 0.0837 0.0080 0.026 Uiso 1 1 calc R
C12B C -0.3507(4) -0.0025(3) 0.05132(17) 0.0269(9) Uani 1 1 d .
H12B H -0.3476 -0.0715 0.0461 0.032 Uiso 1 1 calc R
C13B C -0.4256(4) 0.0044(3) 0.08130(17) 0.0269(9) Uani 1 1 d .
H13B H -0.4739 -0.0586 0.0976 0.032 Uiso 1 1 calc R
C14B C -0.4280(3) 0.1064(3) 0.08691(16) 0.0241(8) Uani 1 1 d .
H14B H -0.4792 0.1146 0.1068 0.029 Uiso 1 1 calc R
C15B C -0.3553(3) 0.1955(3) 0.06337(15) 0.0195(8) Uani 1 1 d .
H15B H -0.3587 0.2646 0.0673 0.023 Uiso 1 1 calc R
C31B C -0.0695(3) 0.1966(3) -0.03591(14) 0.0133(7) Uani 1 1 d .
C32B C -0.0425(3) 0.1080(3) -0.04303(16) 0.0172(7) Uani 1 1 d .
H32B H 0.0215 0.1066 -0.0135 0.021 Uiso 1 1 calc R
C33B C 0.1076(3) 0.9775(3) 0.09250(16) 0.0205(8) Uani 1 1 d .
H33C H 0.0868 1.0359 0.0970 0.025 Uiso 1 1 calc R
C34B C 0.2034(3) 0.9781(3) 0.13565(16) 0.0212(8) Uani 1 1 d .
H34B H 0.2495 1.0378 0.1690 0.025 Uiso 1 1 calc R
C35B C 0.2313(3) 0.8910(3) 0.12963(15) 0.0178(7) Uani 1 1 d .
H35B H 0.2973 0.8918 0.1588 0.021 Uiso 1 1 calc R
C36B C 0.1633(3) 0.8022(3) 0.08104(15) 0.0135(7) Uani 1 1 d .
C41B C -0.1197(3) 0.4490(3) 0.13395(14) 0.0152(7) Uani 1 1 d .
C42B C -0.1848(3) 0.3920(3) 0.17217(15) 0.0182(8) Uani 1 1 d .
H42B H -0.1832 0.3255 0.1840 0.022 Uiso 1 1 calc R
C43B C -0.2516(3) 0.4320(3) 0.19289(16) 0.0219(8) Uani 1 1 d .
H43B H -0.2958 0.3922 0.2187 0.026 Uiso 1 1 calc R
C44B C -0.2550(3) 0.5292(3) 0.17665(16) 0.0230(8) Uani 1 1 d .
H44C H -0.3011 0.5558 0.1912 0.028 Uiso 1 1 calc R
C45B C -0.1899(3) 0.5878(3) 0.13852(16) 0.0204(8) Uani 1 1 d .
H45B H -0.1916 0.6544 0.1270 0.024 Uiso 1 1 calc R
C46B C -0.1231(3) 0.5480(3) 0.11778(14) 0.0135(7) Uani 1 1 d .
C51B C 0.3195(3) 0.5913(3) 0.10099(15) 0.0141(7) Uani 1 1 d .
C52B C 0.4104(3) 0.6383(3) 0.15515(16) 0.0183(8) Uani 1 1 d .
H52B H 0.3900 0.6196 0.1904 0.022 Uiso 1 1 calc R
C53B C -0.5312(3) 0.2872(3) -0.15771(17) 0.0224(8) Uani 1 1 d .
H53B H -0.5932 0.2552 -0.1948 0.027 Uiso 1 1 calc R
C54B C -0.5616(3) 0.2597(3) -0.10644(17) 0.0219(8) Uani 1 1 d .
H54B H -0.6447 0.2117 -0.1083 0.026 Uiso 1 1 calc R
C55B C -0.4710(3) 0.3021(3) -0.05249(16) 0.0180(8) Uani 1 1 d .
H55C H -0.4916 0.2814 -0.0175 0.022 Uiso 1 1 calc R
C56B C -0.3496(3) 0.3751(3) -0.04956(15) 0.0148(7) Uani 1 1 d .
N1B N -0.2792(3) 0.1911(3) 0.03483(13) 0.0194(7) Uani 1 1 d .
N3B N -0.0116(3) 0.2846(2) 0.01521(12) 0.0133(6) Uani 1 1 d .
N4B N -0.0472(3) 0.4187(2) 0.10965(12) 0.0143(6) Uani 1 1 d .
N5B N 0.1943(3) 0.5036(2) 0.09204(12) 0.0135(6) Uani 1 1 d .
N33B N 0.1856(3) 0.7103(2) 0.07364(12) 0.0140(6) Uani 1 1 d .
H33D H 0.2665 0.7298 0.0925 0.017 Uiso 1 1 calc R
N44B N -0.0500(3) 0.6041(2) 0.08100(12) 0.0129(6) Uani 1 1 d .
H44D H -0.0112 0.6834 0.0915 0.016 Uiso 1 1 calc R
N55B N -0.2492(3) 0.4236(2) 0.00221(12) 0.0145(6) Uani 1 1 d .
H55D H -0.2697 0.4356 0.0355 0.017 Uiso 1 1 calc R
Fe1B Fe -0.13112(4) 0.35155(4) 0.01693(2) 0.01223(12) Uani 1 1 d .
Fe2B Fe 0.06700(4) 0.55230(4) 0.07945(2) 0.01192(12) Uani 1 1 d .
Fe3B Fe 0.10555(4) 0.44419(4) 0.00592(2) 0.01149(12) Uani 1 1 d .
C1A C 0.3421(3) 0.8224(3) 0.53945(16) 0.0214(8) Uani 1 1 d .
H1AA H 0.2735 0.7870 0.5558 0.032 Uiso 1 1 calc R
H1AB H 0.3164 0.8474 0.5028 0.032 Uiso 1 1 calc R
H1AC H 0.4110 0.8888 0.5679 0.032 Uiso 1 1 calc R
C2A C 0.3819(3) 0.7344(3) 0.52675(15) 0.0165(7) Uani 1 1 d .
C3A C 0.2667(3) 0.6256(3) 0.49204(15) 0.0170(7) Uani 1 1 d .
H3AA H 0.2154 0.5926 0.5182 0.020 Uiso 1 1 calc R
H3AB H 0.2199 0.6463 0.4594 0.020 Uiso 1 1 calc R
C4A C 0.4470(3) 0.7230(3) 0.58696(15) 0.0169(7) Uani 1 1 d .
H4AA H 0.5239 0.7966 0.6042 0.020 Uiso 1 1 calc R
H4AB H 0.3947 0.7117 0.6127 0.020 Uiso 1 1 calc R
C5A C 0.5322(3) 0.2142(3) 0.51002(15) 0.0177(8) Uani 1 1 d .
H5AA H 0.4732 0.1330 0.4918 0.021 Uiso 1 1 calc R
H5AB H 0.5809 0.2149 0.5496 0.021 Uiso 1 1 calc R
C11A C 0.0859(3) 0.3410(3) 0.54283(16) 0.0205(8) Uani 1 1 d .
H11A H 0.0725 0.3125 0.5032 0.025 Uiso 1 1 calc R
C12A C -0.0130(3) 0.2953(3) 0.56480(17) 0.0233(8) Uani 1 1 d .
H12A H -0.0910 0.2358 0.5411 0.028 Uiso 1 1 calc R
C13A C 0.0042(4) 0.3380(4) 0.62191(18) 0.0297(9) Uani 1 1 d .
H13A H -0.0613 0.3082 0.6386 0.036 Uiso 1 1 calc R
C14A C 0.1189(4) 0.4252(4) 0.65411(18) 0.0308(10) Uani 1 1 d .
H14A H 0.1330 0.4574 0.6932 0.037 Uiso 1 1 calc R
C15A C 0.2135(4) 0.4654(3) 0.62915(16) 0.0234(8) Uani 1 1 d .
H15A H 0.2918 0.5255 0.6519 0.028 Uiso 1 1 calc R
C31A C 0.1777(3) 0.4486(3) 0.42505(15) 0.0156(7) Uani 1 1 d .
C32A C 0.0587(3) 0.4289(3) 0.41737(15) 0.0187(8) Uani 1 1 d .
H32A H 0.0450 0.4749 0.4425 0.022 Uiso 1 1 calc R
C33A C -0.0402(3) 0.3423(3) 0.37308(16) 0.0218(8) Uani 1 1 d .
H33A H -0.1206 0.3298 0.3683 0.026 Uiso 1 1 calc R
C34A C -0.0221(3) 0.2740(3) 0.33577(17) 0.0246(9) Uani 1 1 d .
H34A H -0.0896 0.2153 0.3056 0.029 Uiso 1 1 calc R
C35A C 0.9037(3) 0.7072(3) 0.65670(15) 0.0193(8) Uani 1 1 d .
H35A H 0.8907 0.7538 0.6817 0.023 Uiso 1 1 calc R
C36A C 0.8049(3) 0.6211(3) 0.61315(14) 0.0148(7) Uani 1 1 d .
C41A C 0.5072(3) 0.6096(3) 0.64833(14) 0.0141(7) Uani 1 1 d .
C42A C 0.5435(3) 0.6893(3) 0.69835(15) 0.0173(7) Uani 1 1 d .
H42A H 0.5623 0.7658 0.6945 0.021 Uiso 1 1 calc R
C43A C 0.5523(3) 0.6578(3) 0.75385(15) 0.0189(8) Uani 1 1 d .
H43A H 0.5757 0.7124 0.7875 0.023 Uiso 1 1 calc R
C44A C 0.5270(3) 0.5471(3) 0.76002(15) 0.0191(8) Uani 1 1 d .
H44A H 0.5305 0.5251 0.7977 0.023 Uiso 1 1 calc R
C45A C 0.4965(3) 0.4681(3) 0.71122(15) 0.0179(8) Uani 1 1 d .
H45A H 0.4811 0.3927 0.7159 0.022 Uiso 1 1 calc R
C46A C 0.4884(3) 0.4985(3) 0.65580(15) 0.0146(7) Uani 1 1 d .
C51A C 0.3626(3) 0.1971(3) 0.53837(15) 0.0163(7) Uani 1 1 d .
C52A C 0.3604(3) 0.1106(3) 0.57037(15) 0.0197(8) Uani 1 1 d .
H52A H 0.4310 0.1018 0.5824 0.024 Uiso 1 1 calc R
C53A C 0.2550(4) 0.0370(3) 0.58476(16) 0.0228(8) Uani 1 1 d .
H53A H 0.2542 -0.0214 0.6066 0.027 Uiso 1 1 calc R
C54A C 0.1526(3) 0.0491(3) 0.56735(16) 0.0216(8) Uani 1 1 d .
H54A H 0.0809 -0.0013 0.5770 0.026 Uiso 1 1 calc R
C55A C 0.1534(3) 0.1349(3) 0.53557(15) 0.0197(8) Uani 1 1 d .
H55A H 0.0821 0.1427 0.5235 0.024 Uiso 1 1 calc R
C56A C 0.2573(3) 0.2089(3) 0.52146(14) 0.0157(7) Uani 1 1 d .
N1A N 0.1994(3) 0.4231(3) 0.57395(13) 0.0203(7) Uani 1 1 d .
N3A N 0.2864(3) 0.5356(2) 0.46680(12) 0.0156(6) Uani 1 1 d .
N4A N 0.4782(3) 0.6291(2) 0.58893(12) 0.0139(6) Uani 1 1 d .
N5A N 0.4619(3) 0.2723(2) 0.51717(12) 0.0151(6) Uani 1 1 d .
N33A N 0.6811(3) 0.5923(2) 0.60417(12) 0.0147(6) Uani 1 1 d .
H33B H 0.6668 0.6014 0.6398 0.018 Uiso 1 1 calc R
N44A N 0.4516(3) 0.4207(2) 0.60422(12) 0.0160(6) Uani 1 1 d .
H44B H 0.4042 0.3450 0.6080 0.019 Uiso 1 1 calc R
N55A N 0.2681(3) 0.2965(3) 0.48827(12) 0.0163(6) Uani 1 1 d .
H55B H 0.1951 0.2782 0.4596 0.020 Uiso 1 1 calc R
Fe1A Fe 0.36096(4) 0.46789(4) 0.53410(2) 0.01319(12) Uani 1 1 d .
Fe2A Fe 0.59242(4) 0.64438(4) 0.54201(2) 0.01316(12) Uani 1 1 d .
Fe3A Fe 0.56737(4) 0.43726(4) 0.55945(2) 0.01394(12) Uani 1 1 d .
F1 F 0.5114(3) 0.9364(3) 0.71339(15) 0.0601(9) Uani 1 1 d .
F2 F 0.3267(3) 0.9273(3) 0.69650(12) 0.0552(8) Uani 1 1 d .
F3 F 0.3012(2) 0.8436(2) 0.77586(10) 0.0317(5) Uani 1 1 d .
F4 F 0.4847(2) 0.8512(2) 0.79287(11) 0.0428(7) Uani 1 1 d .
F5 F 0.3417(2) 0.7670(2) 0.70395(11) 0.0410(6) Uani 1 1 d .
F6 F 0.4705(2) 1.0133(2) 0.78586(12) 0.0418(6) Uani 1 1 d .
P P 0.40634(9) 0.89046(9) 0.74450(5) 0.0253(2) Uani 1 1 d .
C31S C 0.1450(3) 0.1405(3) 0.71675(12) 0.0517(14) Uani 1 1 d G
H31S H 0.1548 0.1736 0.6825 0.062 Uiso 1 1 calc R
C32S C 0.0922(3) 0.1716(3) 0.75290(15) 0.0546(14) Uani 1 1 d G
H32S H 0.0658 0.2259 0.7433 0.065 Uiso 1 1 calc R
C33S C 0.0779(3) 0.1231(3) 0.80306(14) 0.0554(15) Uani 1 1 d G
H33S H 0.0418 0.1443 0.8278 0.066 Uiso 1 1 calc R
N34S N 0.1164(3) 0.0436(3) 0.81706(12) 0.0600(13) Uani 1 1 d G
C35S C 0.1693(3) 0.0125(2) 0.78091(15) 0.0527(15) Uani 1 1 d G
H35S H 0.1957 -0.0419 0.7905 0.063 Uiso 1 1 calc R
C36S C 0.1836(3) 0.0610(3) 0.73075(13) 0.0526(14) Uani 1 1 d G
H36S H 0.2197 0.0397 0.7060 0.063 Uiso 1 1 calc R
C11S C 0.6216(4) 0.2845(4) 0.69062(19) 0.0336(10) Uani 1 1 d .
H11S H 0.5351 0.2484 0.6738 0.040 Uiso 1 1 calc R
C12S C 0.6669(4) 0.2472(4) 0.7385(2) 0.0374(11) Uani 1 1 d .
H12S H 0.6130 0.1873 0.7543 0.045 Uiso 1 1 calc R
C13S C 0.7926(5) 0.2977(4) 0.76365(19) 0.0378(11) Uani 1 1 d .
H13S H 0.8265 0.2729 0.7968 0.045 Uiso 1 1 calc R
C14S C 0.8669(4) 0.3844(4) 0.73967(18) 0.0319(10) Uani 1 1 d .
H14S H 0.9535 0.4211 0.7559 0.038 Uiso 1 1 calc R
C15S C 0.8133(4) 0.4172(4) 0.69146(19) 0.0347(10) Uani 1 1 d .
H15S H 0.8658 0.4776 0.6753 0.042 Uiso 1 1 calc R
N11S N 0.6915(3) 0.3690(3) 0.66581(16) 0.0362(9) Uani 1 1 d .
N21S N 0.2507(3) -0.0673(2) 0.40650(10) 0.0380(9) Uani 1 1 d G
C22S C 0.2773(3) -0.0689(2) 0.35366(11) 0.0370(11) Uani 1 1 d G
H22S H 0.3154 -0.1114 0.3460 0.044 Uiso 1 1 calc R
C23S C 0.2483(3) -0.0083(3) 0.31197(9) 0.0373(11) Uani 1 1 d G
H23S H 0.2665 -0.0094 0.2759 0.045 Uiso 1 1 calc R
C24S C 0.1926(3) 0.0538(2) 0.32312(10) 0.0378(11) Uani 1 1 d G
H24S H 0.1727 0.0953 0.2946 0.045 Uiso 1 1 calc R
C25S C 0.1660(3) 0.0554(2) 0.37596(12) 0.0321(10) Uani 1 1 d G
H25S H 0.1279 0.0979 0.3836 0.038 Uiso 1 1 calc R
C26S C 0.1951(3) -0.0052(2) 0.41765(9) 0.0342(10) Uani 1 1 d G
H26S H 0.1769 -0.0041 0.4538 0.041 Uiso 1 1 calc R
C1S C 0.7322(3) 0.7251(3) 1.01804(18) 0.0245(9) Uani 1 1 d .
H1S H 0.7898 0.7402 1.0555 0.029 Uiso 1 1 calc R
C2S C 0.7331(4) 0.8116(4) 0.9916(2) 0.0343(10) Uani 1 1 d .
H2S H 0.7925 0.8882 1.0103 0.041 Uiso 1 1 calc R
C3S C 0.6511(4) 0.7925(4) 0.9384(2) 0.0402(12) Uani 1 1 d .
H3S H 0.6530 0.8555 0.9205 0.048 Uiso 1 1 calc R
C4S C 0.5656(4) 0.6829(4) 0.91052(19) 0.0362(11) Uani 1 1 d .
H4S H 0.5080 0.6697 0.8734 0.043 Uiso 1 1 calc R
C5S C 0.5632(4) 0.5917(4) 0.93649(19) 0.0337(10) Uani 1 1 d .
H5S H 0.5053 0.5148 0.9176 0.040 Uiso 1 1 calc R
N1S N 0.6489(4) 0.6160(4) 0.99147(19) 0.0494(11) Uani 1 1 d .

loop_
_atom_site_aniso_label
_atom_site_aniso_U_11
_atom_site_aniso_U_22
_atom_site_aniso_U_33
_atom_site_aniso_U_23
_atom_site_aniso_U_13
_atom_site_aniso_U_12
C1B 0.024(2) 0.0198(19) 0.0179(18) 0.0078(15) 0.0059(15) 0.0127(17)
C2B 0.0209(19) 0.0163(18) 0.0124(17) 0.0069(14) 0.0059(14) 0.0096(16)
C3B 0.0154(17) 0.0163(18) 0.0157(17) 0.0057(14) 0.0052(14) 0.0084(15)
C4B 0.0173(18) 0.0151(17) 0.0136(17) 0.0068(14) 0.0050(14) 0.0073(15)
C5B 0.0175(18) 0.0167(18) 0.0144(17) 0.0042(14) 0.0027(14) 0.0084(16)
C11B 0.021(2) 0.022(2) 0.0221(19) 0.0051(16) 0.0078(16) 0.0098(17)
C12B 0.033(2) 0.021(2) 0.026(2) 0.0075(17) 0.0094(18) 0.0127(18)
C13B 0.027(2) 0.024(2) 0.028(2) 0.0113(17) 0.0138(17) 0.0080(18)
C14B 0.023(2) 0.028(2) 0.0208(19) 0.0079(16) 0.0102(16) 0.0104(18)
C15B 0.0180(19) 0.0191(19) 0.0200(19) 0.0025(15) 0.0058(15) 0.0080(16)
C31B 0.0140(17) 0.0141(17) 0.0128(16) 0.0064(14) 0.0084(14) 0.0052(15)
C32B 0.0174(18) 0.0186(18) 0.0193(18) 0.0060(15) 0.0085(15) 0.0101(16)
C33B 0.025(2) 0.0157(18) 0.024(2) 0.0029(15) 0.0109(16) 0.0110(17)
C34B 0.026(2) 0.0164(18) 0.0174(19) 0.0003(15) 0.0087(16) 0.0072(17)
C35B 0.0165(18) 0.0171(18) 0.0148(17) 0.0030(14) 0.0038(14) 0.0047(16)
C36B 0.0156(17) 0.0145(17) 0.0156(17) 0.0072(14) 0.0108(14) 0.0084(15)
C41B 0.0155(18) 0.0151(17) 0.0132(17) 0.0007(14) 0.0048(14) 0.0060(15)
C42B 0.0179(18) 0.0176(18) 0.0158(18) 0.0064(14) 0.0073(15) 0.0047(16)
C43B 0.0200(19) 0.024(2) 0.0182(19) 0.0047(15) 0.0127(15) 0.0045(17)
C44B 0.022(2) 0.024(2) 0.023(2) -0.0015(16) 0.0113(16) 0.0093(17)
C45B 0.023(2) 0.0164(18) 0.025(2) 0.0026(15) 0.0111(16) 0.0106(17)
C46B 0.0130(17) 0.0113(16) 0.0132(17) 0.0003(13) 0.0060(14) 0.0026(14)
C51B 0.0133(17) 0.0126(17) 0.0179(18) 0.0035(14) 0.0052(14) 0.0073(15)
C52B 0.0191(19) 0.0195(18) 0.0158(18) 0.0017(15) 0.0028(15) 0.0105(16)
C53B 0.0178(19) 0.022(2) 0.0206(19) 0.0031(16) 0.0001(15) 0.0079(17)
C54B 0.0141(18) 0.0171(18) 0.029(2) 0.0059(16) 0.0049(16) 0.0039(16)
C55B 0.0181(18) 0.0160(18) 0.0234(19) 0.0061(15) 0.0120(15) 0.0081(16)
C56B 0.0114(17) 0.0119(17) 0.0206(18) 0.0030(14) 0.0056(14) 0.0049(15)
N1B 0.0189(16) 0.0185(16) 0.0173(15) 0.0052(13) 0.0049(13) 0.0068(14)
N3B 0.0156(15) 0.0162(15) 0.0089(14) 0.0032(11) 0.0031(11) 0.0087(13)
N4B 0.0174(15) 0.0150(15) 0.0127(14) 0.0060(12) 0.0072(12) 0.0082(13)
N5B 0.0148(15) 0.0144(14) 0.0140(14) 0.0044(12) 0.0070(12) 0.0080(13)
N33B 0.0139(14) 0.0149(15) 0.0144(14) 0.0028(12) 0.0055(12) 0.0074(13)
N44B 0.0156(15) 0.0132(14) 0.0122(14) 0.0035(11) 0.0081(12) 0.0068(12)
N55B 0.0171(15) 0.0160(15) 0.0106(14) 0.0015(11) 0.0066(12) 0.0072(13)
Fe1B 0.0135(3) 0.0123(2) 0.0118(2) 0.00341(19) 0.00577(19) 0.0061(2)
Fe2B 0.0128(2) 0.0124(2) 0.0124(2) 0.00415(19) 0.00664(19) 0.0061(2)
Fe3B 0.0118(2) 0.0115(2) 0.0112(2) 0.00300(19) 0.00525(19) 0.0048(2)
C1A 0.025(2) 0.022(2) 0.023(2) 0.0030(16) 0.0095(16) 0.0147(17)
C2A 0.0178(18) 0.0198(18) 0.0160(17) 0.0045(14) 0.0073(14) 0.0115(16)
C3A 0.0201(19) 0.0214(19) 0.0158(17) 0.0059(15) 0.0075(15) 0.0140(16)
C4A 0.0209(19) 0.0190(18) 0.0158(18) 0.0026(14) 0.0074(15) 0.0128(16)
C5A 0.0207(19) 0.0200(19) 0.0167(18) 0.0041(15) 0.0047(15) 0.0138(16)
C11A 0.022(2) 0.0206(19) 0.0214(19) 0.0051(15) 0.0062(16) 0.0121(17)
C12A 0.0177(19) 0.026(2) 0.026(2) 0.0041(17) 0.0053(16) 0.0120(17)
C13A 0.024(2) 0.040(2) 0.030(2) 0.0066(19) 0.0146(18) 0.017(2)
C14A 0.027(2) 0.043(3) 0.024(2) -0.0004(19) 0.0088(17) 0.018(2)
C15A 0.022(2) 0.026(2) 0.023(2) 0.0009(16) 0.0063(16) 0.0126(18)
C31A 0.0147(17) 0.0197(18) 0.0145(17) 0.0079(14) 0.0045(14) 0.0098(15)
C32A 0.0196(19) 0.024(2) 0.0172(18) 0.0068(15) 0.0078(15) 0.0131(17)
C33A 0.0130(18) 0.028(2) 0.024(2) 0.0064(16) 0.0034(15) 0.0106(17)
C34A 0.0176(19) 0.027(2) 0.022(2) -0.0012(16) -0.0021(15) 0.0094(17)
C35A 0.0203(19) 0.0212(19) 0.0166(18) 0.0022(15) 0.0052(15) 0.0107(16)
C36A 0.0150(17) 0.0187(18) 0.0122(17) 0.0065(14) 0.0047(14) 0.0090(15)
C41A 0.0112(16) 0.0223(19) 0.0103(16) 0.0050(14) 0.0063(13) 0.0077(15)
C42A 0.0166(18) 0.0183(18) 0.0182(18) 0.0028(15) 0.0076(14) 0.0085(16)
C43A 0.0195(19) 0.025(2) 0.0127(17) 0.0001(15) 0.0034(14) 0.0124(17)
C44A 0.0203(19) 0.030(2) 0.0111(17) 0.0064(15) 0.0042(14) 0.0159(17)
C45A 0.0186(18) 0.0223(19) 0.0176(18) 0.0060(15) 0.0066(15) 0.0131(16)
C46A 0.0115(17) 0.0212(19) 0.0142(17) 0.0015(14) 0.0060(14) 0.0094(15)
C51A 0.0158(18) 0.0175(18) 0.0120(17) -0.0001(14) 0.0038(14) 0.0057(15)
C52A 0.0204(19) 0.0227(19) 0.0176(18) 0.0053(15) 0.0050(15) 0.0122(17)
C53A 0.034(2) 0.0198(19) 0.0170(18) 0.0093(15) 0.0111(16) 0.0129(18)
C54A 0.023(2) 0.0200(19) 0.0221(19) 0.0070(16) 0.0138(16) 0.0071(17)
C55A 0.0179(19) 0.0227(19) 0.0179(18) 0.0022(15) 0.0060(15) 0.0094(16)
C56A 0.0207(18) 0.0149(17) 0.0101(16) 0.0005(14) 0.0035(14) 0.0084(16)
N1A 0.0214(17) 0.0242(17) 0.0185(16) 0.0077(13) 0.0053(13) 0.0138(15)
N3A 0.0144(15) 0.0192(16) 0.0150(15) 0.0012(12) 0.0034(12) 0.0102(13)
N4A 0.0149(15) 0.0172(15) 0.0127(14) 0.0055(12) 0.0051(12) 0.0098(13)
N5A 0.0162(15) 0.0182(15) 0.0140(15) 0.0051(12) 0.0058(12) 0.0103(13)
N33A 0.0156(15) 0.0182(15) 0.0128(14) 0.0045(12) 0.0060(12) 0.0093(13)
N44A 0.0153(15) 0.0159(15) 0.0153(15) 0.0050(12) 0.0059(12) 0.0057(13)
N55A 0.0131(15) 0.0235(16) 0.0135(14) 0.0053(12) 0.0049(12) 0.0095(13)
Fe1A 0.0144(3) 0.0155(3) 0.0106(2) 0.0027(2) 0.0035(2) 0.0083(2)
Fe2A 0.0136(3) 0.0162(3) 0.0118(2) 0.0045(2) 0.0050(2) 0.0084(2)
Fe3A 0.0126(3) 0.0150(3) 0.0144(3) 0.0016(2) 0.0053(2) 0.0065(2)
F1 0.0550(19) 0.0534(18) 0.081(2) 0.0143(16) 0.0525(17) 0.0181(16)
F2 0.075(2) 0.078(2) 0.0389(16) 0.0349(15) 0.0234(15) 0.0537(19)
F3 0.0259(12) 0.0344(13) 0.0346(13) 0.0119(11) 0.0172(10) 0.0103(11)
F4 0.0386(15) 0.0534(17) 0.0380(15) -0.0035(13) -0.0032(12) 0.0318(14)
F5 0.0348(14) 0.0446(16) 0.0326(14) -0.0086(12) 0.0028(11) 0.0155(13)
F6 0.0325(14) 0.0257(13) 0.0622(18) 0.0016(12) 0.0242(13) 0.0060(11)
P 0.0209(5) 0.0300(6) 0.0264(5) 0.0080(4) 0.0113(4) 0.0116(5)
C31S 0.037(3) 0.052(3) 0.040(3) -0.018(2) 0.006(2) 0.006(3)
C32S 0.048(3) 0.044(3) 0.065(4) -0.013(3) 0.014(3) 0.020(3)
C33S 0.043(3) 0.043(3) 0.076(4) -0.013(3) 0.030(3) 0.013(3)
N34S 0.044(3) 0.044(3) 0.072(3) -0.010(2) 0.026(2) 0.004(2)
C35S 0.038(3) 0.036(3) 0.069(4) -0.023(3) 0.010(3) 0.011(2)
C36S 0.036(3) 0.053(3) 0.053(3) -0.021(3) 0.010(2) 0.013(3)
C11S 0.034(2) 0.031(2) 0.039(3) -0.003(2) 0.020(2) 0.014(2)
C12S 0.054(3) 0.023(2) 0.038(3) 0.0071(19) 0.029(2) 0.014(2)
C13S 0.057(3) 0.032(2) 0.025(2) 0.0089(19) 0.015(2) 0.021(2)
C14S 0.036(2) 0.032(2) 0.027(2) 0.0053(18) 0.0148(19) 0.013(2)
C15S 0.041(3) 0.037(2) 0.035(2) 0.016(2) 0.022(2) 0.021(2)
N11S 0.040(2) 0.041(2) 0.037(2) 0.0098(17) 0.0208(18) 0.0227(19)
N21S 0.048(2) 0.037(2) 0.028(2) 0.0051(16) 0.0095(17) 0.022(2)
C22S 0.037(3) 0.039(3) 0.033(2) 0.000(2) 0.009(2) 0.018(2)
C23S 0.037(3) 0.045(3) 0.032(2) 0.009(2) 0.021(2) 0.017(2)
C24S 0.038(3) 0.043(3) 0.032(2) 0.015(2) 0.011(2) 0.019(2)
C25S 0.030(2) 0.034(2) 0.030(2) 0.0003(19) 0.0104(18) 0.014(2)
C26S 0.042(3) 0.027(2) 0.026(2) -0.0006(18) 0.0095(19) 0.011(2)
C1S 0.0127(18) 0.029(2) 0.030(2) -0.0006(18) 0.0080(16) 0.0081(17)
C2S 0.018(2) 0.028(2) 0.057(3) 0.002(2) 0.018(2) 0.0077(19)
C3S 0.031(2) 0.042(3) 0.064(3) 0.033(2) 0.033(2) 0.020(2)
C4S 0.036(3) 0.057(3) 0.031(2) 0.017(2) 0.023(2) 0.028(2)
C5S 0.039(3) 0.039(3) 0.028(2) -0.0001(19) 0.017(2) 0.021(2)
N1S 0.054(3) 0.064(3) 0.054(3) 0.016(2) 0.032(2) 0.039(3)

loop_
_atom_type_symbol
_atom_type_description
_atom_type_scat_dispersion_real
_atom_type_scat_dispersion_imag
_atom_type_scat_source
C C -0.0001 0.0005 'International Tables Vol C Tables 4.2.6.8 and 6.1.1.4'
H H 0.0000 0.0000 'International Tables Vol C Tables 4.2.6.8 and 6.1.1.4'
F F 0.0038 0.0031 'International Tables Vol C Tables 4.2.6.8 and 6.1.1.4'
Fe Fe 0.1985 0.3063 'International Tables Vol C Tables 4.2.6.8 and 6.1.1.4'
N N 0.0005 0.0010 'International Tables Vol C Tables 4.2.6.8 and 6.1.1.4'
P P 0.0348 0.0309 'International Tables Vol C Tables 4.2.6.8 and 6.1.1.4'

loop_
_geom_angle_atom_site_label_1
_geom_angle_atom_site_label_2
_geom_angle_atom_site_label_3
_geom_angle
_geom_angle_site_symmetry_1
_geom_angle_site_symmetry_3
C5B C2B C3B 111.9(3) . .
C5B C2B C4B 110.6(3) . .
C3B C2B C4B 115.1(3) . .
C5B C2B C1B 106.0(3) . .
C3B C2B C1B 106.0(3) . .
C4B C2B C1B 106.5(3) . .
N3B C3B C2B 117.0(3) . .
N4B C4B C2B 115.4(3) . .
N5B C5B C2B 115.9(3) . .
N1B C11B C12B 123.2(3) . .
C13B C12B C11B 120.0(4) . .
C12B C13B C14B 117.6(4) . .
C15B C14B C13B 119.1(3) . .
N1B C15B C14B 124.2(3) . .
C32B C31B C36B 118.2(3) . 2_565
C32B C31B N3B 124.8(3) . .
C36B C31B N3B 117.0(3) 2_565 .
C33B C32B C31B 121.1(3) 2_565 .
C32B C33B C34B 120.1(3) 2_565 .
C35B C34B C33B 119.7(3) . .
C34B C35B C36B 120.6(3) . .
C35B C36B N33B 122.8(3) . .
C35B C36B C31B 120.1(3) . 2_565
N33B C36B C31B 117.0(3) . 2_565
C42B C41B C46B 118.4(3) . .
C42B C41B N4B 126.5(3) . .
C46B C41B N4B 115.0(3) . .
C43B C42B C41B 120.3(3) . .
C42B C43B C44B 121.1(3) . .
C43B C44B C45B 119.4(3) . .
C46B C45B C44B 119.6(3) . .
C45B C46B C41B 121.2(3) . .
C45B C46B N44B 123.8(3) . .
C41B C46B N44B 115.0(3) . .
C52B C51B C56B 119.3(3) . 2_565
C52B C51B N5B 125.1(3) . .
C56B C51B N5B 115.5(3) 2_565 .
C51B C52B C53B 120.0(3) . 2_565
C54B C53B C52B 120.3(3) . 2_565
C55B C54B C53B 120.2(3) . .
C54B C55B C56B 119.9(3) . .
C55B C56B C51B 120.1(3) . 2_565
C55B C56B N55B 125.6(3) . .
C51B C56B N55B 114.3(3) 2_565 .
C11B N1B C15B 115.8(3) . .
C11B N1B Fe1B 121.2(2) . .
C15B N1B Fe1B 121.6(2) . .
C31B N3B C3B 110.8(3) . .
C31B N3B Fe3B 116.7(2) . .
C3B N3B Fe3B 113.2(2) . .
C31B N3B Fe1B 107.6(2) . .
C3B N3B Fe1B 121.7(2) . .
Fe3B N3B Fe1B 85.05(11) . .
C41B N4B C4B 111.2(3) . .
C41B N4B Fe2B 110.3(2) . .
C4B N4B Fe2B 127.7(2) . .
C41B N4B Fe1B 112.0(2) . .
C4B N4B Fe1B 110.2(2) . .
Fe2B N4B Fe1B 81.52(10) . .
C51B N5B C5B 107.6(3) . .
C51B N5B Fe2B 117.7(2) . .
C5B N5B Fe2B 116.0(2) . .
C51B N5B Fe3B 110.5(2) . .
C5B N5B Fe3B 124.8(2) . .
Fe2B N5B Fe3B 78.33(10) . .
C36B N33B Fe2B 121.3(2) . .
C36B N33B Fe1B 108.7(2) . 2_565
Fe2B N33B Fe1B 86.01(11) . 2_565
C46B N44B Fe2B 112.3(2) . .
C46B N44B Fe3B 123.4(2) . 2_565
Fe2B N44B Fe3B 83.92(10) . 2_565
C56B N55B Fe3B 114.0(2) . 2_565
C56B N55B Fe1B 116.8(2) . .
Fe3B N55B Fe1B 82.65(11) 2_565 .
N33B Fe1B N55B 91.14(11) 2_565 .
N33B Fe1B N3B 79.32(11) 2_565 .
N55B Fe1B N3B 169.13(11) . .
N33B Fe1B N4B 170.82(11) 2_565 .
N55B Fe1B N4B 96.43(10) . .
N3B Fe1B N4B 92.64(11) . .
N33B Fe1B N1B 94.20(11) 2_565 .
N55B Fe1B N1B 90.02(11) . .
N3B Fe1B N1B 95.82(11) . .
N4B Fe1B N1B 90.98(11) . .
N33B Fe1B Fe3B 90.47(8) 2_565 2_565
N55B Fe1B Fe3B 45.65(8) . 2_565
N3B Fe1B Fe3B 128.40(8) . 2_565
N4B Fe1B Fe3B 91.13(8) . 2_565
N1B Fe1B Fe3B 135.55(8) . 2_565
N33B Fe1B Fe2B 127.55(8) 2_565 .
N55B Fe1B Fe2B 92.89(8) . .
N3B Fe1B Fe2B 88.89(8) . .
N4B Fe1B Fe2B 47.08(8) . .
N1B Fe1B Fe2B 138.03(8) . .
Fe3B Fe1B Fe2B 58.237(18) 2_565 .
N33B Fe1B Fe2B 45.27(8) 2_565 2_565
N55B Fe1B Fe2B 84.36(8) . 2_565
N3B Fe1B Fe2B 85.20(8) . 2_565
N4B Fe1B Fe2B 130.28(8) . 2_565
N1B Fe1B Fe2B 138.71(8) . 2_565
Fe3B Fe1B Fe2B 54.943(16) 2_565 2_565
Fe2B Fe1B Fe2B 83.19(2) . 2_565
N33B Fe1B Fe3B 83.31(8) 2_565 .
N55B Fe1B Fe3B 128.36(8) . .
N3B Fe1B Fe3B 45.84(8) . .
N4B Fe1B Fe3B 87.92(8) . .
N1B Fe1B Fe3B 141.49(8) . .
Fe3B Fe1B Fe3B 82.96(2) 2_565 .
Fe2B Fe1B Fe3B 54.415(16) . .
Fe2B Fe1B Fe3B 56.094(16) 2_565 .
N44B Fe2B N33B 88.98(12) . .
N44B Fe2B N5B 170.75(11) . .
N33B Fe2B N5B 91.91(12) . .
N44B Fe2B N4B 82.41(12) . .
N33B Fe2B N4B 161.76(11) . .
N5B Fe2B N4B 94.10(11) . .
N44B Fe2B Fe3B 138.06(8) . .
N33B Fe2B Fe3B 98.00(8) . .
N5B Fe2B Fe3B 50.86(8) . .
N4B Fe2B Fe3B 99.14(8) . .
N44B Fe2B Fe3B 48.68(8) . 2_565
N33B Fe2B Fe3B 90.29(8) . 2_565
N5B Fe2B Fe3B 140.48(8) . 2_565
N4B Fe2B Fe3B 95.93(8) . 2_565
Fe3B Fe2B Fe3B 89.77(2) . 2_565
N44B Fe2B Fe1B 85.91(8) . .
N33B Fe2B Fe1B 144.20(8) . .
N5B Fe2B Fe1B 98.64(8) . .
N4B Fe2B Fe1B 51.39(8) . .
Fe3B Fe2B Fe1B 64.592(19) . .
Fe3B Fe2B Fe1B 60.310(18) 2_565 .
N44B Fe2B Fe1B 96.94(8) . 2_565
N33B Fe2B Fe1B 48.72(8) . 2_565
N5B Fe2B Fe1B 90.53(8) . 2_565
N4B Fe2B Fe1B 148.20(8) . 2_565
Fe3B Fe2B Fe1B 60.525(18) . 2_565
Fe3B Fe2B Fe1B 62.330(18) 2_565 2_565
Fe1B Fe2B Fe1B 96.81(2) . 2_565
N55B Fe3B N44B 88.07(11) 2_565 2_565
N55B Fe3B N5B 82.83(11) 2_565 .
N44B Fe3B N5B 168.80(11) 2_565 .
N55B Fe3B N3B 162.56(12) 2_565 .
N44B Fe3B N3B 90.73(11) 2_565 .
N5B Fe3B N3B 95.99(11) . .
N55B Fe3B Fe2B 95.77(8) 2_565 .
N44B Fe3B Fe2B 137.24(8) 2_565 .
N5B Fe3B Fe2B 50.81(8) . .
N3B Fe3B Fe2B 96.89(8) . .
N55B Fe3B Fe2B 100.26(9) 2_565 2_565
N44B Fe3B Fe2B 47.40(8) 2_565 2_565
N5B Fe3B Fe2B 140.88(8) . 2_565
N3B Fe3B Fe2B 91.65(8) . 2_565
Fe2B Fe3B Fe2B 90.23(2) . 2_565
N55B Fe3B Fe1B 51.69(8) 2_565 2_565
N44B Fe3B Fe1B 85.98(8) 2_565 2_565
N5B Fe3B Fe1B 93.43(8) . 2_565
N3B Fe3B Fe1B 145.55(8) . 2_565
Fe2B Fe3B Fe1B 64.533(19) . 2_565
Fe2B Fe3B Fe1B 61.453(18) 2_565 2_565
N55B Fe3B Fe1B 148.32(9) 2_565 .
N44B Fe3B Fe1B 95.38(8) 2_565 .
N5B Fe3B Fe1B 95.79(8) . .
N3B Fe3B Fe1B 49.10(8) . .
Fe2B Fe3B Fe1B 60.993(18) . .
Fe2B Fe3B Fe1B 61.577(18) 2_565 .
Fe1B Fe3B Fe1B 97.04(2) 2_565 .
C3A C2A C5A 110.9(3) . 2_666
C3A C2A C4A 114.9(3) . .
C5A C2A C4A 112.1(3) 2_666 .
C3A C2A C1A 106.9(3) . .
C5A C2A C1A 106.2(3) 2_666 .
C4A C2A C1A 105.1(3) . .
N3A C3A C2A 115.7(3) . .
N4A C4A C2A 116.8(3) . .
N5A C5A C2A 115.7(3) . 2_666
N1A C11A C12A 124.3(3) . .
C13A C12A C11A 118.5(4) . .
C14A C13A C12A 118.4(4) . .
C13A C14A C15A 119.6(4) . .
N1A C15A C14A 123.0(4) . .
C32A C31A C36A 118.4(3) . 2_666
C32A C31A N3A 126.3(3) . .
C36A C31A N3A 115.2(3) 2_666 .
C33A C32A C31A 120.4(3) . .
C34A C33A C32A 120.7(3) . .
C33A C34A C35A 119.2(3) . 2_666
C36A C35A C34A 120.6(3) . 2_666
C35A C36A C31A 120.7(3) . 2_666
C35A C36A N33A 124.4(3) . .
C31A C36A N33A 114.9(3) 2_666 .
C42A C41A C46A 118.5(3) . .
C42A C41A N4A 124.5(3) . .
C46A C41A N4A 116.9(3) . .
C43A C42A C41A 120.8(3) . .
C44A C43A C42A 120.0(3) . .
C43A C44A C45A 120.1(3) . .
C46A C45A C44A 120.5(3) . .
C45A C46A N44A 123.1(3) . .
C45A C46A C41A 120.0(3) . .
N44A C46A C41A 116.6(3) . .
C52A C51A C56A 118.7(3) . .
C52A C51A N5A 125.5(3) . .
C56A C51A N5A 115.6(3) . .
C53A C52A C51A 120.4(3) . .
C54A C53A C52A 120.0(3) . .
C53A C54A C55A 120.2(3) . .
C56A C55A C54A 120.4(3) . .
C55A C56A C51A 120.2(3) . .
C55A C56A N55A 125.6(3) . .
C51A C56A N55A 114.2(3) . .
C11A N1A C15A 116.1(3) . .
C11A N1A Fe1A 118.9(2) . .
C15A N1A Fe1A 124.6(2) . .
C31A N3A C3A 111.8(3) . .
C31A N3A Fe3A 109.4(2) . 2_666
C3A N3A Fe3A 126.0(2) . 2_666
C31A N3A Fe1A 112.0(2) . .
C3A N3A Fe1A 110.9(2) . .
Fe3A N3A Fe1A 83.49(10) 2_666 .
C41A N4A C4A 109.7(3) . .
C41A N4A Fe2A 118.5(2) . .
C4A N4A Fe2A 113.1(2) . .
C41A N4A Fe1A 107.5(2) . .
C4A N4A Fe1A 122.1(2) . .
Fe2A N4A Fe1A 84.49(10) . .
C51A N5A C5A 108.6(3) . .
C51A N5A Fe2A 110.6(2) . 2_666
C5A N5A Fe2A 125.5(2) . 2_666
C51A N5A Fe3A 117.5(2) . .
C5A N5A Fe3A 114.2(2) . .
Fe2A N5A Fe3A 78.23(10) 2_666 .
C36A N33A Fe3A 111.7(2) . .
C36A N33A Fe2A 122.8(2) . .
Fe3A N33A Fe2A 86.34(11) . .
C46A N44A Fe3A 121.5(2) . .
C46A N44A Fe1A 108.3(2) . .
Fe3A N44A Fe1A 87.37(11) . .
C56A N55A Fe2A 114.7(2) . 2_666
C56A N55A Fe1A 118.1(2) . .
Fe2A N55A Fe1A 82.22(11) 2_666 .
N44A Fe1A N4A 80.26(11) . .
N44A Fe1A N3A 173.26(12) . .
N4A Fe1A N3A 93.36(11) . .
N44A Fe1A N55A 89.30(11) . .
N4A Fe1A N55A 168.77(11) . .
N3A Fe1A N55A 96.90(11) . .
N44A Fe1A N1A 91.49(11) . .
N4A Fe1A N1A 94.67(11) . .
N3A Fe1A N1A 91.20(11) . .
N55A Fe1A N1A 89.69(11) . .
N44A Fe1A Fe2A 90.37(8) . 2_666
N4A Fe1A Fe2A 129.26(8) . 2_666
N3A Fe1A Fe2A 92.03(8) . 2_666
N55A Fe1A Fe2A 45.99(8) . 2_666
N1A Fe1A Fe2A 135.62(8) . 2_666
N44A Fe1A Fe3A 130.19(8) . 2_666
N4A Fe1A Fe3A 89.51(8) . 2_666
N3A Fe1A Fe3A 46.91(8) . 2_666
N55A Fe1A Fe3A 94.16(8) . 2_666
N1A Fe1A Fe3A 138.11(7) . 2_666
Fe2A Fe1A Fe3A 59.566(18) 2_666 2_666
N44A Fe1A Fe2A 85.21(8) . .
N4A Fe1A Fe2A 46.38(8) . .
N3A Fe1A Fe2A 88.80(8) . .
N55A Fe1A Fe2A 129.08(8) . .
N1A Fe1A Fe2A 140.93(8) . .
Fe2A Fe1A Fe2A 83.40(2) 2_666 .
Fe3A Fe1A Fe2A 54.993(17) 2_666 .
N44A Fe1A Fe3A 44.96(8) . .
N4A Fe1A Fe3A 86.07(8) . .
N3A Fe1A Fe3A 132.95(8) . .
N55A Fe1A Fe3A 83.60(8) . .
N1A Fe1A Fe3A 135.79(7) . .
Fe2A Fe1A Fe3A 55.278(17) 2_666 .
Fe3A Fe1A Fe3A 86.05(2) 2_666 .
Fe2A Fe1A Fe3A 57.784(18) . .
N55A Fe2A N33A 88.51(12) 2_666 .
N55A Fe2A N5A 82.32(12) 2_666 2_666
N33A Fe2A N5A 167.63(12) . 2_666
N55A Fe2A N4A 162.96(12) 2_666 .
N33A Fe2A N4A 90.18(11) . .
N5A Fe2A N4A 96.15(11) 2_666 .
N55A Fe2A Fe3A 94.68(9) 2_666 2_666
N33A Fe2A Fe3A 138.57(9) . 2_666
N5A Fe2A Fe3A 51.11(8) 2_666 2_666
N4A Fe2A Fe3A 97.51(8) . 2_666
N55A Fe2A Fe1A 51.78(9) 2_666 2_666
N33A Fe2A Fe1A 85.72(8) . 2_666
N5A Fe2A Fe1A 95.00(8) 2_666 2_666
N4A Fe2A Fe1A 145.00(9) . 2_666
Fe3A Fe2A Fe1A 65.048(19) 2_666 2_666
N55A Fe2A Fe3A 100.29(9) 2_666 .
N33A Fe2A Fe3A 46.35(8) . .
N5A Fe2A Fe3A 143.65(8) 2_666 .
N4A Fe2A Fe3A 91.01(8) . .
Fe3A Fe2A Fe3A 92.67(2) 2_666 .
Fe1A Fe2A Fe3A 61.590(18) 2_666 .
N55A Fe2A Fe1A 147.89(9) 2_666 .
N33A Fe2A Fe1A 95.16(9) . .
N5A Fe2A Fe1A 97.02(8) 2_666 .
N4A Fe2A Fe1A 49.13(8) . .
Fe3A Fe2A Fe1A 62.136(19) 2_666 .
Fe1A Fe2A Fe1A 96.60(2) 2_666 .
Fe3A Fe2A Fe1A 61.893(18) . .
N33A Fe3A N44A 89.66(12) . .
N33A Fe3A N3A 82.20(11) . 2_666
N44A Fe3A N3A 166.41(12) . 2_666
N33A Fe3A N5A 174.35(12) . .
N44A Fe3A N5A 92.52(12) . .
N3A Fe3A N5A 94.64(11) 2_666 .
N33A Fe3A Fe2A 134.23(9) . 2_666
N44A Fe3A Fe2A 96.30(8) . 2_666
N3A Fe3A Fe2A 97.17(8) 2_666 2_666
N5A Fe3A Fe2A 50.67(8) . 2_666
N33A Fe3A Fe2A 47.31(8) . .
N44A Fe3A Fe2A 88.98(9) . .
N3A Fe3A Fe2A 93.40(8) 2_666 .
N5A Fe3A Fe2A 137.89(8) . .
Fe2A Fe3A Fe2A 87.33(2) 2_666 .
N33A Fe3A Fe1A 84.27(8) . 2_666
N44A Fe3A Fe1A 140.57(9) . 2_666
N3A Fe3A Fe1A 49.60(8) 2_666 2_666
N5A Fe3A Fe1A 97.28(8) . 2_666
Fe2A Fe3A Fe1A 62.870(19) 2_666 2_666
Fe2A Fe3A Fe1A 58.844(17) . 2_666
N33A Fe3A Fe1A 94.57(8) . .
N44A Fe3A Fe1A 47.67(8) . .
N3A Fe3A Fe1A 143.53(8) 2_666 .
N5A Fe3A Fe1A 90.74(8) . .
Fe2A Fe3A Fe1A 59.670(18) 2_666 .
Fe2A Fe3A Fe1A 60.322(18) . .
Fe1A Fe3A Fe1A 93.95(2) 2_666 .
F2 P F1 90.83(18) . .
F2 P F3 89.54(15) . .
F1 P F3 179.57(17) . .
F2 P F5 89.87(16) . .
F1 P F5 89.74(15) . .
F3 P F5 90.04(14) . .
F2 P F6 90.58(17) . .
F1 P F6 90.89(15) . .
F3 P F6 89.33(13) . .
F5 P F6 179.22(16) . .
F2 P F4 179.02(18) . .
F1 P F4 89.86(17) . .
F3 P F4 89.76(14) . .
F5 P F4 89.44(14) . .
F6 P F4 90.09(15) . .
C32S C31S C36S 120.0 . .
C31S C32S C33S 120.0 . .
C32S C33S N34S 120.0 . .
C33S N34S C35S 120.0 . .
C36S C35S N34S 120.0 . .
C35S C36S C31S 120.0 . .
N11S C11S C12S 124.1(4) . .
C11S C12S C13S 119.2(4) . .
C14S C13S C12S 118.4(4) . .
C13S C14S C15S 118.7(4) . .
N11S C15S C14S 124.2(4) . .
C11S N11S C15S 115.4(4) . .
C22S N21S C26S 120.0 . .
C23S C22S N21S 120.0 . .
C22S C23S C24S 120.0 . .
C25S C24S C23S 120.0 . .
C24S C25S C26S 120.0 . .
C25S C26S N21S 120.0 . .
C2S C1S N1S 119.8(4) . .
C1S C2S C3S 121.3(4) . .
C2S C3S C4S 120.2(4) . .
C3S C4S C5S 119.8(4) . .
C4S C5S N1S 117.7(4) . .
C1S N1S C5S 121.2(4) . .

loop_
_geom_bond_atom_site_label_1
_geom_bond_atom_site_label_2
_geom_bond_distance
_geom_bond_site_symmetry_2
C1B C2B 1.544(5) .
C2B C5B 1.509(5) .
C2B C3B 1.524(5) .
C2B C4B 1.526(5) .
C3B N3B 1.487(4) .
C4B N4B 1.475(4) .
C5B N5B 1.489(4) .
C11B N1B 1.341(5) .
C11B C12B 1.383(5) .
C12B C13B 1.377(6) .
C13B C14B 1.386(6) .
C14B C15B 1.373(5) .
C15B N1B 1.355(5) .
C31B C32B 1.402(5) .
C31B C36B 1.410(5) 2_565
C31B N3B 1.434(4) .
C32B C33B 1.386(5) 2_565
C33B C32B 1.386(5) 2_565
C33B C34B 1.392(5) .
C34B C35B 1.387(5) .
C35B C36B 1.397(5) .
C36B N33B 1.406(4) .
C36B C31B 1.410(5) 2_565
C41B C42B 1.399(5) .
C41B C46B 1.409(5) .
C41B N4B 1.416(4) .
C42B C43B 1.385(5) .
C43B C44B 1.386(6) .
C44B C45B 1.403(5) .
C45B C46B 1.382(5) .
C46B N44B 1.424(4) .
C51B C52B 1.390(5) .
C51B C56B 1.404(5) 2_565
C51B N5B 1.443(4) .
C52B C53B 1.392(5) 2_565
C53B C54B 1.386(5) .
C53B C52B 1.392(5) 2_565
C54B C55B 1.384(5) .
C55B C56B 1.391(5) .
C56B C51B 1.404(5) 2_565
C56B N55B 1.407(4) .
N1B Fe1B 2.257(3) .
N3B Fe3B 2.022(3) .
N3B Fe1B 2.131(3) .
N4B Fe2B 2.013(3) .
N4B Fe1B 2.148(3) .
N5B Fe2B 2.001(3) .
N5B Fe3B 2.003(3) .
N33B Fe2B 1.986(3) .
N33B Fe1B 2.101(3) 2_565
N44B Fe2B 1.948(3) .
N44B Fe3B 1.988(3) 2_565
N55B Fe3B 1.939(3) 2_565
N55B Fe1B 2.128(3) .
Fe1B N33B 2.101(3) 2_565
Fe1B Fe3B 2.6890(7) 2_565
Fe1B Fe2B 2.7190(7) .
Fe1B Fe2B 2.7888(7) 2_565
Fe1B Fe3B 2.8083(7) .
Fe2B Fe3B 2.5284(6) .
Fe2B Fe3B 2.6318(7) 2_565
Fe2B Fe1B 2.7887(7) 2_565
Fe3B N55B 1.939(3) 2_565
Fe3B N44B 1.988(3) 2_565
Fe3B Fe2B 2.6318(7) 2_565
Fe3B Fe1B 2.6890(7) 2_565
C1A C2A 1.541(5) .
C2A C3A 1.516(5) .
C2A C5A 1.516(5) 2_666
C2A C4A 1.520(5) .
C3A N3A 1.484(4) .
C4A N4A 1.490(4) .
C5A N5A 1.483(4) .
C5A C2A 1.516(5) 2_666
C11A N1A 1.343(5) .
C11A C12A 1.385(5) .
C12A C13A 1.382(5) .
C13A C14A 1.379(6) .
C14A C15A 1.386(5) .
C15A N1A 1.350(5) .
C31A C32A 1.399(5) .
C31A C36A 1.415(5) 2_666
C31A N3A 1.418(4) .
C32A C33A 1.396(5) .
C33A C34A 1.394(5) .
C34A C35A 1.395(5) 2_666
C35A C36A 1.384(5) .
C35A C34A 1.395(5) 2_666
C36A C31A 1.415(5) 2_666
C36A N33A 1.418(4) .
C41A C42A 1.397(5) .
C41A C46A 1.416(5) .
C41A N4A 1.434(4) .
C42A C43A 1.394(5) .
C43A C44A 1.383(5) .
C44A C45A 1.389(5) .
C45A C46A 1.387(5) .
C46A N44A 1.409(4) .
C51A C52A 1.400(5) .
C51A C56A 1.406(5) .
C51A N5A 1.441(4) .
C52A C53A 1.398(5) .
C53A C54A 1.372(5) .
C54A C55A 1.394(5) .
C55A C56A 1.382(5) .
C56A N55A 1.408(5) .
N1A Fe1A 2.349(3) .
N3A Fe3A 2.023(3) 2_666
N3A Fe1A 2.109(3) .
N4A Fe2A 2.015(3) .
N4A Fe1A 2.104(3) .
N5A Fe2A 2.014(3) 2_666
N5A Fe3A 2.027(3) .
N33A Fe3A 1.956(3) .
N33A Fe2A 1.987(3) .
N44A Fe3A 1.989(3) .
N44A Fe1A 2.081(3) .
N55A Fe2A 1.943(3) 2_666
N55A Fe1A 2.123(3) .
Fe1A Fe2A 2.6771(7) 2_666
Fe1A Fe3A 2.7515(7) 2_666
Fe1A Fe2A 2.7700(7) .
Fe1A Fe3A 2.8122(7) .
Fe2A N55A 1.943(3) 2_666
Fe2A N5A 2.014(3) 2_666
Fe2A Fe3A 2.5493(7) 2_666
Fe2A Fe1A 2.6772(7) 2_666
Fe2A Fe3A 2.6973(7) .
Fe3A N3A 2.023(3) 2_666
Fe3A Fe2A 2.5493(7) 2_666
Fe3A Fe1A 2.7516(7) 2_666
F1 P 1.594(3) .
F2 P 1.590(3) .
F3 P 1.599(2) .
F4 P 1.605(3) .
F5 P 1.602(3) .
F6 P 1.605(3) .
C31S C32S 1.3900 .
C31S C36S 1.3900 .
C32S C33S 1.3900 .
C33S N34S 1.3900 .
N34S C35S 1.3900 .
C35S C36S 1.3900 .
C11S N11S 1.345(6) .
C11S C12S 1.365(6) .
C12S C13S 1.384(7) .
C13S C14S 1.370(6) .
C14S C15S 1.380(6) .
C15S N11S 1.346(6) .
N21S C22S 1.3900 .
N21S C26S 1.3900 .
C22S C23S 1.3900 .
C23S C24S 1.3900 .
C24S C25S 1.3900 .
C25S C26S 1.3900 .
C1S C2S 1.332(6) .
C1S N1S 1.350(6) .
C2S C3S 1.356(7) .
C3S C4S 1.367(7) .
C4S C5S 1.378(6) .
C5S N1S 1.396(6) .

loop_
_geom_torsion_atom_site_label_1
_geom_torsion_atom_site_label_2
_geom_torsion_atom_site_label_3
_geom_torsion_atom_site_label_4
_geom_torsion
_geom_torsion_site_symmetry_1
_geom_torsion_site_symmetry_4
C5B C2B C3B N3B -73.7(4) . .
C4B C2B C3B N3B 53.8(4) . .
C1B C2B C3B N3B 171.2(3) . .
C5B C2B C4B N4B 53.7(4) . .
C3B C2B C4B N4B -74.4(4) . .
C1B C2B C4B N4B 168.5(3) . .
C3B C2B C5B N5B 54.6(4) . .
C4B C2B C5B N5B -75.2(4) . .
C1B C2B C5B N5B 169.7(3) . .
N1B C11B C12B C13B 0.5(6) . .
C11B C12B C13B C14B 0.9(6) . .
C12B C13B C14B C15B -0.9(6) . .
C13B C14B C15B N1B -0.5(6) . .
C36B C31B C32B C33B -1.2(5) 2_565 2_565
N3B C31B C32B C33B 176.3(3) . 2_565
C32B C33B C34B C35B -1.7(5) 2_565 .
C33B C34B C35B C36B -0.7(5) . .
C34B C35B C36B N33B -178.2(3) . .
C34B C35B C36B C31B 3.4(5) . 2_565
C46B C41B C42B C43B 0.6(5) . .
N4B C41B C42B C43B 179.6(3) . .
C41B C42B C43B C44B -0.4(5) . .
C42B C43B C44B C45B 0.1(6) . .
C43B C44B C45B C46B -0.1(5) . .
C44B C45B C46B C41B 0.4(5) . .
C44B C45B C46B N44B -177.3(3) . .
C42B C41B C46B C45B -0.6(5) . .
N4B C41B C46B C45B -179.7(3) . .
C42B C41B C46B N44B 177.2(3) . .
N4B C41B C46B N44B -1.9(4) . .
C56B C51B C52B C53B -3.7(5) 2_565 2_565
N5B C51B C52B C53B 172.5(3) . 2_565
C52B C53B C54B C55B -2.8(6) 2_565 .
C53B C54B C55B C56B 1.8(5) . .
C54B C55B C56B C51B 2.1(5) . 2_565
C54B C55B C56B N55B -179.8(3) . .
C12B C11B N1B C15B -1.9(5) . .
C12B C11B N1B Fe1B 165.1(3) . .
C14B C15B N1B C11B 1.9(5) . .
C14B C15B N1B Fe1B -165.0(3) . .
C32B C31B N3B C3B -22.8(4) . .
C36B C31B N3B C3B 154.7(3) 2_565 .
C32B C31B N3B Fe3B 108.6(3) . .
C36B C31B N3B Fe3B -73.9(3) 2_565 .
C32B C31B N3B Fe1B -158.1(3) . .
C36B C31B N3B Fe1B 19.5(3) 2_565 .
C2B C3B N3B C31B -166.1(3) . .
C2B C3B N3B Fe3B 60.7(3) . .
C2B C3B N3B Fe1B -38.2(4) . .
C42B C41B N4B C4B -14.7(5) . .
C46B C41B N4B C4B 164.3(3) . .
C42B C41B N4B Fe2B -162.1(3) . .
C46B C41B N4B Fe2B 16.9(3) . .
C42B C41B N4B Fe1B 109.1(3) . .
C46B C41B N4B Fe1B -72.0(3) . .
C2B C4B N4B C41B -167.1(3) . .
C2B C4B N4B Fe2B -26.8(4) . .
C2B C4B N4B Fe1B 68.1(3) . .
C52B C51B N5B C5B -30.9(4) . .
C56B C51B N5B C5B 145.5(3) 2_565 .
C52B C51B N5B Fe2B 102.5(3) . .
C56B C51B N5B Fe2B -81.1(3) 2_565 .
C52B C51B N5B Fe3B -170.2(3) . .
C56B C51B N5B Fe3B 6.2(3) 2_565 .
C2B C5B N5B C51B -165.6(3) . .
C2B C5B N5B Fe2B 60.1(3) . .
C2B C5B N5B Fe3B -33.6(4) . .
C35B C36B N33B Fe2B 111.0(3) . .
C31B C36B N33B Fe2B -70.6(3) 2_565 .
C35B C36B N33B Fe1B -152.2(3) . 2_565
C31B C36B N33B Fe1B 26.3(3) 2_565 2_565
C45B C46B N44B Fe2B 163.0(3) . .
C41B C46B N44B Fe2B -14.8(4) . .
C45B C46B N44B Fe3B -99.4(4) . 2_565
C41B C46B N44B Fe3B 82.8(3) . 2_565
C55B C56B N55B Fe3B -161.4(3) . 2_565
C51B C56B N55B Fe3B 16.8(4) 2_565 2_565
C55B C56B N55B Fe1B 104.7(3) . .
C51B C56B N55B Fe1B -77.0(3) 2_565 .
C56B N55B Fe1B N33B 23.6(2) . 2_565
Fe3B N55B Fe1B N33B -89.54(11) 2_565 2_565
C56B N55B Fe1B N3B 52.1(7) . .
Fe3B N55B Fe1B N3B -61.1(6) 2_565 .
C56B N55B Fe1B N4B -161.6(2) . .
Fe3B N55B Fe1B N4B 85.27(11) 2_565 .
C56B N55B Fe1B N1B -70.6(2) . .
Fe3B N55B Fe1B N1B 176.27(10) 2_565 .
C56B N55B Fe1B Fe3B 113.2(3) . 2_565
C56B N55B Fe1B Fe2B 151.3(2) . .
Fe3B N55B Fe1B Fe2B 38.15(8) 2_565 .
C56B N55B Fe1B Fe2B 68.5(2) . 2_565
Fe3B N55B Fe1B Fe2B -44.71(7) 2_565 2_565
C56B N55B Fe1B Fe3B 106.0(2) . .
Fe3B N55B Fe1B Fe3B -7.17(13) 2_565 .
C31B N3B Fe1B N33B -25.4(2) . 2_565
C3B N3B Fe1B N33B -154.7(3) . 2_565
Fe3B N3B Fe1B N33B 91.02(11) . 2_565
C31B N3B Fe1B N55B -54.4(7) . .
C3B N3B Fe1B N55B 176.2(5) . .
Fe3B N3B Fe1B N55B 62.0(6) . .
C31B N3B Fe1B N4B 159.0(2) . .
C3B N3B Fe1B N4B 29.7(2) . .
Fe3B N3B Fe1B N4B -84.53(10) . .
C31B N3B Fe1B N1B 67.8(2) . .
C3B N3B Fe1B N1B -61.6(2) . .
Fe3B N3B Fe1B N1B -175.79(10) . .
C31B N3B Fe1B Fe3B -107.43(19) . 2_565
C3B N3B Fe1B Fe3B 123.2(2) . 2_565
Fe3B N3B Fe1B Fe3B 9.01(13) . 2_565
C31B N3B Fe1B Fe2B -154.0(2) . .
C3B N3B Fe1B Fe2B 76.6(2) . .
Fe3B N3B Fe1B Fe2B -37.58(7) . .
C31B N3B Fe1B Fe2B -70.77(19) . 2_565
C3B N3B Fe1B Fe2B 159.9(2) . 2_565
Fe3B N3B Fe1B Fe2B 45.68(7) . 2_565
C31B N3B Fe1B Fe3B -116.4(2) . .
C3B N3B Fe1B Fe3B 114.2(3) . .
C41B N4B Fe1B N33B 166.0(6) . 2_565
C4B N4B Fe1B N33B -69.7(7) . 2_565
Fe2B N4B Fe1B N33B 57.5(7) . 2_565
C41B N4B Fe1B N55B 20.6(2) . .
C4B N4B Fe1B N55B 144.9(2) . .
Fe2B N4B Fe1B N55B -87.96(10) . .
C41B N4B Fe1B N3B -165.4(2) . .
C4B N4B Fe1B N3B -41.1(2) . .
Fe2B N4B Fe1B N3B 86.03(10) . .
C41B N4B Fe1B N1B -69.6(2) . .
C4B N4B Fe1B N1B 54.7(2) . .
Fe2B N4B Fe1B N1B -178.10(10) . .
C41B N4B Fe1B Fe3B 66.0(2) . 2_565
C4B N4B Fe1B Fe3B -169.7(2) . 2_565
Fe2B N4B Fe1B Fe3B -42.50(7) . 2_565
C41B N4B Fe1B Fe2B 108.5(2) . .
C4B N4B Fe1B Fe2B -127.2(2) . .
C41B N4B Fe1B Fe2B 108.6(2) . 2_565
C4B N4B Fe1B Fe2B -127.07(19) . 2_565
Fe2B N4B Fe1B Fe2B 0.09(14) . 2_565
C41B N4B Fe1B Fe3B 148.9(2) . .
C4B N4B Fe1B Fe3B -86.7(2) . .
Fe2B N4B Fe1B Fe3B 40.42(7) . .
C11B N1B Fe1B N33B 66.2(3) . 2_565
C15B N1B Fe1B N33B -127.6(3) . 2_565
C11B N1B Fe1B N55B 157.4(3) . .
C15B N1B Fe1B N55B -36.4(3) . .
C11B N1B Fe1B N3B -13.4(3) . .
C15B N1B Fe1B N3B 152.7(3) . .
C11B N1B Fe1B N4B -106.2(3) . .
C15B N1B Fe1B N4B 60.0(3) . .
C11B N1B Fe1B Fe3B 161.2(2) . 2_565
C15B N1B Fe1B Fe3B -32.6(3) . 2_565
C11B N1B Fe1B Fe2B -108.3(3) . .
C15B N1B Fe1B Fe2B 57.9(3) . .
C11B N1B Fe1B Fe2B 75.9(3) . 2_565
C15B N1B Fe1B Fe2B -117.9(2) . 2_565
C11B N1B Fe1B Fe3B -18.3(3) . .
C15B N1B Fe1B Fe3B 147.9(2) . .
C46B N44B Fe2B N33B -145.1(2) . .
Fe3B N44B Fe2B N33B 91.29(11) 2_565 .
C46B N44B Fe2B N5B -49.5(8) . .
Fe3B N44B Fe2B N5B -173.1(7) 2_565 .
C46B N44B Fe2B N4B 18.8(2) . .
Fe3B N44B Fe2B N4B -104.82(11) 2_565 .
C46B N44B Fe2B Fe3B 114.1(2) . .
Fe3B N44B Fe2B Fe3B -9.57(17) 2_565 .
C46B N44B Fe2B Fe3B 123.6(2) . 2_565
C46B N44B Fe2B Fe1B 70.4(2) . .
Fe3B N44B Fe2B Fe1B -53.25(7) 2_565 .
C46B N44B Fe2B Fe1B 166.8(2) . 2_565
Fe3B N44B Fe2B Fe1B 43.12(8) 2_565 2_565
C36B N33B Fe2B N44B 9.3(3) . .
Fe1B N33B Fe2B N44B -100.17(11) 2_565 .
C36B N33B Fe2B N5B -161.5(3) . .
Fe1B N33B Fe2B N5B 89.04(11) 2_565 .
C36B N33B Fe2B N4B -52.3(5) . .
Fe1B N33B Fe2B N4B -161.7(3) 2_565 .
C36B N33B Fe2B Fe3B 147.8(2) . .
Fe1B N33B Fe2B Fe3B 38.31(8) 2_565 .
C36B N33B Fe2B Fe3B 58.0(2) . 2_565
Fe1B N33B Fe2B Fe3B -51.50(7) 2_565 2_565
C36B N33B Fe2B Fe1B 90.9(3) . .
Fe1B N33B Fe2B Fe1B -18.61(18) 2_565 .
C36B N33B Fe2B Fe1B 109.5(3) . 2_565
C51B N5B Fe2B N44B -86.9(8) . .
C5B N5B Fe2B N44B 42.6(8) . .
Fe3B N5B Fe2B N44B 165.9(7) . .
C51B N5B Fe2B N33B 8.4(2) . .
C5B N5B Fe2B N33B 138.0(2) . .
Fe3B N5B Fe2B N33B -98.77(10) . .
C51B N5B Fe2B N4B -154.3(2) . .
C5B N5B Fe2B N4B -24.8(2) . .
Fe3B N5B Fe2B N4B 98.46(10) . .
C51B N5B Fe2B Fe3B 107.2(2) . .
C5B N5B Fe2B Fe3B -123.2(3) . .
C51B N5B Fe2B Fe3B 101.2(2) . 2_565
C5B N5B Fe2B Fe3B -129.23(19) . 2_565
Fe3B N5B Fe2B Fe3B -5.99(17) . 2_565
C51B N5B Fe2B Fe1B 154.1(2) . .
C5B N5B Fe2B Fe1B -76.3(2) . .
Fe3B N5B Fe2B Fe1B 46.91(8) . .
C51B N5B Fe2B Fe1B 57.2(2) . 2_565
C5B N5B Fe2B Fe1B -173.3(2) . 2_565
Fe3B N5B Fe2B Fe1B -50.06(7) . 2_565
C41B N4B Fe2B N44B -19.6(2) . .
C4B N4B Fe2B N44B -160.2(3) . .
Fe1B N4B Fe2B N44B 90.82(10) . .
C41B N4B Fe2B N33B 42.9(5) . .
C4B N4B Fe2B N33B -97.7(4) . .
Fe1B N4B Fe2B N33B 153.3(3) . .
C41B N4B Fe2B N5B 151.8(2) . .
C4B N4B Fe2B N5B 11.2(3) . .
Fe1B N4B Fe2B N5B -97.79(10) . .
C41B N4B Fe2B Fe3B -157.2(2) . .
C4B N4B Fe2B Fe3B 62.2(3) . .
Fe1B N4B Fe2B Fe3B -46.79(8) . .
C41B N4B Fe2B Fe3B -66.5(2) . 2_565
C4B N4B Fe2B Fe3B 152.9(3) . 2_565
Fe1B N4B Fe2B Fe3B 43.93(7) . 2_565
C41B N4B Fe2B Fe1B -110.4(2) . .
C4B N4B Fe2B Fe1B 109.0(3) . .
C41B N4B Fe2B Fe1B -110.5(2) . 2_565
C4B N4B Fe2B Fe1B 108.9(3) . 2_565
Fe1B N4B Fe2B Fe1B -0.1(2) . 2_565
N33B Fe1B Fe2B N44B 106.22(13) 2_565 .
N55B Fe1B Fe2B N44B 12.55(11) . .
N3B Fe1B Fe2B N44B -178.19(11) . .
N4B Fe1B Fe2B N44B -83.55(13) . .
N1B Fe1B Fe2B N44B -80.70(14) . .
Fe3B Fe1B Fe2B N44B 43.85(8) 2_565 .
Fe2B Fe1B Fe2B N44B 96.52(8) 2_565 .
Fe3B Fe1B Fe2B N44B 149.26(8) . .
N33B Fe1B Fe2B N33B 23.7(2) 2_565 .
N55B Fe1B Fe2B N33B -69.99(16) . .
N3B Fe1B Fe2B N33B 99.27(16) . .
N4B Fe1B Fe2B N33B -166.09(17) . .
N1B Fe1B Fe2B N33B -163.25(18) . .
Fe3B Fe1B Fe2B N33B -38.69(14) 2_565 .
Fe2B Fe1B Fe2B N33B 13.98(14) 2_565 .
Fe3B Fe1B Fe2B N33B 66.72(14) . .
N33B Fe1B Fe2B N5B -81.89(13) 2_565 .
N55B Fe1B Fe2B N5B -175.55(11) . .
N3B Fe1B Fe2B N5B -6.29(11) . .
N4B Fe1B Fe2B N5B 88.35(13) . .
N1B Fe1B Fe2B N5B 91.20(14) . .
Fe3B Fe1B Fe2B N5B -144.25(8) 2_565 .
Fe2B Fe1B Fe2B N5B -91.58(8) 2_565 .
Fe3B Fe1B Fe2B N5B -38.84(8) . .
N33B Fe1B Fe2B N4B -170.23(14) 2_565 .
N55B Fe1B Fe2B N4B 96.10(13) . .
N3B Fe1B Fe2B N4B -94.64(13) . .
N1B Fe1B Fe2B N4B 2.85(15) . .
Fe3B Fe1B Fe2B N4B 127.40(10) 2_565 .
Fe2B Fe1B Fe2B N4B -179.93(10) 2_565 .
Fe3B Fe1B Fe2B N4B -127.19(10) . .
N33B Fe1B Fe2B Fe3B -43.05(10) 2_565 .
N55B Fe1B Fe2B Fe3B -136.72(8) . .
N3B Fe1B Fe2B Fe3B 32.55(7) . .
N4B Fe1B Fe2B Fe3B 127.19(10) . .
N1B Fe1B Fe2B Fe3B 130.03(12) . .
Fe3B Fe1B Fe2B Fe3B -105.41(2) 2_565 .
Fe2B Fe1B Fe2B Fe3B -52.746(16) 2_565 .
N33B Fe1B Fe2B Fe3B 62.36(10) 2_565 2_565
N55B Fe1B Fe2B Fe3B -31.30(8) . 2_565
N3B Fe1B Fe2B Fe3B 137.96(8) . 2_565
N4B Fe1B Fe2B Fe3B -127.40(10) . 2_565
N1B Fe1B Fe2B Fe3B -124.55(12) . 2_565
Fe2B Fe1B Fe2B Fe3B 52.667(16) 2_565 2_565
Fe3B Fe1B Fe2B Fe3B 105.41(2) . 2_565
N33B Fe1B Fe2B Fe1B 9.70(10) 2_565 2_565
N55B Fe1B Fe2B Fe1B -83.97(8) . 2_565
N3B Fe1B Fe2B Fe1B 85.30(7) . 2_565
N4B Fe1B Fe2B Fe1B 179.93(10) . 2_565
N1B Fe1B Fe2B Fe1B -177.22(12) . 2_565
Fe3B Fe1B Fe2B Fe1B -52.666(16) 2_565 2_565
Fe2B Fe1B Fe2B Fe1B 0.0 2_565 2_565
Fe3B Fe1B Fe2B Fe1B 52.747(16) . 2_565
C51B N5B Fe3B N55B -11.9(2) . 2_565
C5B N5B Fe3B N55B -142.8(3) . 2_565
Fe2B N5B Fe3B N55B 103.50(11) . 2_565
C51B N5B Fe3B N44B 24.0(7) . 2_565
C5B N5B Fe3B N44B -106.9(6) . 2_565
Fe2B N5B Fe3B N44B 139.4(6) . 2_565
C51B N5B Fe3B N3B 150.5(2) . .
C5B N5B Fe3B N3B 19.7(3) . .
Fe2B N5B Fe3B N3B -94.02(10) . .
C51B N5B Fe3B Fe2B -115.4(2) . .
C5B N5B Fe3B Fe2B 113.7(3) . .
C51B N5B Fe3B Fe2B -109.4(2) . 2_565
C5B N5B Fe3B Fe2B 119.8(2) . 2_565
Fe2B N5B Fe3B Fe2B 6.05(17) . 2_565
C51B N5B Fe3B Fe1B -62.6(2) . 2_565
C5B N5B Fe3B Fe1B 166.5(2) . 2_565
Fe2B N5B Fe3B Fe1B 52.80(7) . 2_565
C51B N5B Fe3B Fe1B -160.1(2) . .
C5B N5B Fe3B Fe1B 69.1(3) . .
Fe2B N5B Fe3B Fe1B -44.64(7) . .
C31B N3B Fe3B N55B -75.1(5) . 2_565
C3B N3B Fe3B N55B 55.1(5) . 2_565
Fe1B N3B Fe3B N55B 177.6(3) . 2_565
C31B N3B Fe3B N44B 10.8(2) . 2_565
C3B N3B Fe3B N44B 141.1(2) . 2_565
Fe1B N3B Fe3B N44B -96.49(10) . 2_565
C31B N3B Fe3B N5B -160.3(2) . .
C3B N3B Fe3B N5B -30.0(2) . .
Fe1B N3B Fe3B N5B 92.49(10) . .
C31B N3B Fe3B Fe2B 148.6(2) . .
C3B N3B Fe3B Fe2B -81.1(2) . .
Fe1B N3B Fe3B Fe2B 41.34(7) . .
C31B N3B Fe3B Fe2B 58.2(2) . 2_565
C3B N3B Fe3B Fe2B -171.5(2) . 2_565
Fe1B N3B Fe3B Fe2B -49.09(7) . 2_565
C31B N3B Fe3B Fe1B 94.7(2) . 2_565
C3B N3B Fe3B Fe1B -134.99(18) . 2_565
Fe1B N3B Fe3B Fe1B -12.53(18) . 2_565
C31B N3B Fe3B Fe1B 107.3(2) . .
C3B N3B Fe3B Fe1B -122.5(2) . .
N44B Fe2B Fe3B N55B 107.51(15) . 2_565
N33B Fe2B Fe3B N55B 10.07(12) . 2_565
N5B Fe2B Fe3B N55B -75.86(13) . 2_565
N4B Fe2B Fe3B N55B -163.70(12) . 2_565
Fe3B Fe2B Fe3B N55B 100.33(9) 2_565 2_565
Fe1B Fe2B Fe3B N55B 157.21(9) . 2_565
Fe1B Fe2B Fe3B N55B 42.42(9) 2_565 2_565
N44B Fe2B Fe3B N44B 14.1(2) . 2_565
N33B Fe2B Fe3B N44B -83.35(15) . 2_565
N5B Fe2B Fe3B N44B -169.27(16) . 2_565
N4B Fe2B Fe3B N44B 102.89(15) . 2_565
Fe3B Fe2B Fe3B N44B 6.92(12) 2_565 2_565
Fe1B Fe2B Fe3B N44B 63.80(12) . 2_565
Fe1B Fe2B Fe3B N44B -50.99(12) 2_565 2_565
N44B Fe2B Fe3B N5B -176.64(17) . .
N33B Fe2B Fe3B N5B 85.92(13) . .
N4B Fe2B Fe3B N5B -87.84(13) . .
Fe3B Fe2B Fe3B N5B 176.19(11) 2_565 .
Fe1B Fe2B Fe3B N5B -126.93(10) . .
Fe1B Fe2B Fe3B N5B 118.28(10) 2_565 .
N44B Fe2B Fe3B N3B -84.51(15) . .
N33B Fe2B Fe3B N3B 178.05(11) . .
N5B Fe2B Fe3B N3B 92.12(13) . .
N4B Fe2B Fe3B N3B 4.28(11) . .
Fe3B Fe2B Fe3B N3B -91.69(8) 2_565 .
Fe1B Fe2B Fe3B N3B -34.81(8) . .
Fe1B Fe2B Fe3B N3B -149.60(8) 2_565 .
N44B Fe2B Fe3B Fe2B 7.17(13) . 2_565
N33B Fe2B Fe3B Fe2B -90.27(9) . 2_565
N5B Fe2B Fe3B Fe2B -176.19(11) . 2_565
N4B Fe2B Fe3B Fe2B 95.97(8) . 2_565
Fe3B Fe2B Fe3B Fe2B 0.0 2_565 2_565
Fe1B Fe2B Fe3B Fe2B 56.876(17) . 2_565
Fe1B Fe2B Fe3B Fe2B -57.913(17) 2_565 2_565
N44B Fe2B Fe3B Fe1B 65.09(13) . 2_565
N33B Fe2B Fe3B Fe1B -32.35(8) . 2_565
N5B Fe2B Fe3B Fe1B -118.28(10) . 2_565
N4B Fe2B Fe3B Fe1B 153.88(8) . 2_565
Fe3B Fe2B Fe3B Fe1B 57.914(17) 2_565 2_565
Fe1B Fe2B Fe3B Fe1B 114.789(18) . 2_565
N44B Fe2B Fe3B Fe1B -49.70(13) . .
N33B Fe2B Fe3B Fe1B -147.14(9) . .
N5B Fe2B Fe3B Fe1B 126.93(10) . .
N4B Fe2B Fe3B Fe1B 39.09(8) . .
Fe3B Fe2B Fe3B Fe1B -56.875(17) 2_565 .
Fe1B Fe2B Fe3B Fe1B -114.789(18) 2_565 .
N33B Fe1B Fe3B N55B 99.78(18) 2_565 2_565
N55B Fe1B Fe3B N55B 13.6(3) . 2_565
N3B Fe1B Fe3B N55B -178.63(19) . 2_565
N4B Fe1B Fe3B N55B -82.93(18) . 2_565
N1B Fe1B Fe3B N55B -171.89(19) . 2_565
Fe3B Fe1B Fe3B N55B 8.47(16) 2_565 2_565
Fe2B Fe1B Fe3B N55B -47.20(16) . 2_565
Fe2B Fe1B Fe3B N55B 60.57(16) 2_565 2_565
N33B Fe1B Fe3B N44B 4.71(11) 2_565 2_565
N55B Fe1B Fe3B N44B -81.44(13) . 2_565
N3B Fe1B Fe3B N44B 86.30(13) . 2_565
N4B Fe1B Fe3B N44B -178.00(11) . 2_565
N1B Fe1B Fe3B N44B 93.03(15) . 2_565
Fe3B Fe1B Fe3B N44B -86.60(8) 2_565 2_565
Fe2B Fe1B Fe3B N44B -142.28(9) . 2_565
Fe2B Fe1B Fe3B N44B -34.50(8) 2_565 2_565
N33B Fe1B Fe3B N5B -174.51(11) 2_565 .
N55B Fe1B Fe3B N5B 99.35(12) . .
N3B Fe1B Fe3B N5B -92.91(13) . .
N4B Fe1B Fe3B N5B 2.79(11) . .
N1B Fe1B Fe3B N5B -86.18(15) . .
Fe3B Fe1B Fe3B N5B 94.19(8) 2_565 .
Fe2B Fe1B Fe3B N5B 38.51(8) . .
Fe2B Fe1B Fe3B N5B 146.29(8) 2_565 .
N33B Fe1B Fe3B N3B -81.59(13) 2_565 .
N55B Fe1B Fe3B N3B -167.73(14) . .
N4B Fe1B Fe3B N3B 95.71(13) . .
N1B Fe1B Fe3B N3B 6.74(16) . .
Fe3B Fe1B Fe3B N3B -172.89(10) 2_565 .
Fe2B Fe1B Fe3B N3B 131.43(10) . .
Fe2B Fe1B Fe3B N3B -120.80(10) 2_565 .
N33B Fe1B Fe3B Fe2B 146.98(8) 2_565 .
N55B Fe1B Fe3B Fe2B 60.84(10) . .
N3B Fe1B Fe3B Fe2B -131.43(10) . .
N4B Fe1B Fe3B Fe2B -35.72(8) . .
N1B Fe1B Fe3B Fe2B -124.69(12) . .
Fe3B Fe1B Fe3B Fe2B 55.678(18) 2_565 .
Fe2B Fe1B Fe3B Fe2B 107.77(2) 2_565 .
N33B Fe1B Fe3B Fe2B 39.21(8) 2_565 2_565
N55B Fe1B Fe3B Fe2B -46.93(10) . 2_565
N3B Fe1B Fe3B Fe2B 120.80(10) . 2_565
N4B Fe1B Fe3B Fe2B -143.49(8) . 2_565
N1B Fe1B Fe3B Fe2B 127.54(12) . 2_565
Fe3B Fe1B Fe3B Fe2B -52.096(16) 2_565 2_565
Fe2B Fe1B Fe3B Fe2B -107.77(2) . 2_565
N33B Fe1B Fe3B Fe1B 91.30(8) 2_565 2_565
N55B Fe1B Fe3B Fe1B 5.16(10) . 2_565
N3B Fe1B Fe3B Fe1B 172.90(10) . 2_565
N4B Fe1B Fe3B Fe1B -91.40(8) . 2_565
N1B Fe1B Fe3B Fe1B 179.63(13) . 2_565
Fe3B Fe1B Fe3B Fe1B 0.0 2_565 2_565
Fe2B Fe1B Fe3B Fe1B -55.677(18) . 2_565
Fe2B Fe1B Fe3B Fe1B 52.096(16) 2_565 2_565
C5A C2A C3A N3A 55.1(4) 2_666 .
C4A C2A C3A N3A -73.4(4) . .
C1A C2A C3A N3A 170.5(3) . .
C3A C2A C4A N4A 53.2(4) . .
C5A C2A C4A N4A -74.6(4) 2_666 .
C1A C2A C4A N4A 170.4(3) . .
N1A C11A C12A C13A 1.7(6) . .
C11A C12A C13A C14A 0.7(6) . .
C12A C13A C14A C15A -1.4(6) . .
C13A C14A C15A N1A -0.1(6) . .
C36A C31A C32A C33A 0.2(5) 2_666 .
N3A C31A C32A C33A 177.8(3) . .
C31A C32A C33A C34A 0.0(6) . .
C32A C33A C34A C35A 0.2(6) . 2_666
C34A C35A C36A C31A -0.8(5) 2_666 2_666
C34A C35A C36A N33A 176.9(3) 2_666 .
C46A C41A C42A C43A -4.5(5) . .
N4A C41A C42A C43A 170.4(3) . .
C41A C42A C43A C44A 1.0(5) . .
C42A C43A C44A C45A 2.0(5) . .
C43A C44A C45A C46A -1.5(5) . .
C44A C45A C46A N44A -176.6(3) . .
C44A C45A C46A C41A -2.1(5) . .
C42A C41A C46A C45A 5.0(5) . .
N4A C41A C46A C45A -170.2(3) . .
C42A C41A C46A N44A 179.9(3) . .
N4A C41A C46A N44A 4.6(4) . .
C56A C51A C52A C53A 0.4(5) . .
N5A C51A C52A C53A -175.0(3) . .
C51A C52A C53A C54A 0.2(5) . .
C52A C53A C54A C55A -0.3(5) . .
C53A C54A C55A C56A -0.2(5) . .
C54A C55A C56A C51A 0.9(5) . .
C54A C55A C56A N55A 178.1(3) . .
C52A C51A C56A C55A -1.0(5) . .
N5A C51A C56A C55A 174.9(3) . .
C52A C51A C56A N55A -178.5(3) . .
N5A C51A C56A N55A -2.6(4) . .
C12A C11A N1A C15A -3.2(5) . .
C12A C11A N1A Fe1A 170.2(3) . .
C14A C15A N1A C11A 2.3(6) . .
C14A C15A N1A Fe1A -170.6(3) . .
C32A C31A N3A C3A -15.4(5) . .
C36A C31A N3A C3A 162.4(3) 2_666 .
C32A C31A N3A Fe3A -159.6(3) . 2_666
C36A C31A N3A Fe3A 18.2(4) 2_666 2_666
C32A C31A N3A Fe1A 109.7(3) . .
C36A C31A N3A Fe1A -72.6(3) 2_666 .
C2A C3A N3A C31A -167.3(3) . .
C2A C3A N3A Fe3A -30.3(4) . 2_666
C2A C3A N3A Fe1A 67.0(3) . .
C42A C41A N4A C4A -21.0(4) . .
C46A C41A N4A C4A 154.0(3) . .
C42A C41A N4A Fe2A 111.0(3) . .
C46A C41A N4A Fe2A -74.0(3) . .
C42A C41A N4A Fe1A -155.7(3) . .
C46A C41A N4A Fe1A 19.2(3) . .
C2A C4A N4A C41A -164.2(3) . .
C2A C4A N4A Fe2A 61.0(3) . .
C2A C4A N4A Fe1A -37.3(4) . .
C52A C51A N5A C5A 25.2(4) . .
C56A C51A N5A C5A -150.4(3) . .
C52A C51A N5A Fe2A 166.5(3) . 2_666
C56A C51A N5A Fe2A -9.1(3) . 2_666
C52A C51A N5A Fe3A -106.3(3) . .
C56A C51A N5A Fe3A 78.1(3) . .
C2A C5A N5A C51A 164.4(3) 2_666 .
C2A C5A N5A Fe2A 30.3(4) 2_666 2_666
C2A C5A N5A Fe3A -62.3(3) 2_666 .
C35A C36A N33A Fe3A -159.6(3) . .
C31A C36A N33A Fe3A 18.1(4) 2_666 .
C35A C36A N33A Fe2A 100.3(4) . .
C31A C36A N33A Fe2A -82.0(3) 2_666 .
C45A C46A N44A Fe3A -113.2(3) . .
C41A C46A N44A Fe3A 72.1(4) . .
C45A C46A N44A Fe1A 148.4(3) . .
C41A C46A N44A Fe1A -26.3(3) . .
C55A C56A N55A Fe2A -163.6(3) . 2_666
C51A C56A N55A Fe2A 13.8(4) . 2_666
C55A C56A N55A Fe1A 102.0(3) . .
C51A C56A N55A Fe1A -80.6(3) . .
C46A N44A Fe1A N4A 28.1(2) . .
Fe3A N44A Fe1A N4A -94.21(11) . .
C46A N44A Fe1A N3A 47.2(10) . .
Fe3A N44A Fe1A N3A -75.2(9) . .
C46A N44A Fe1A N55A -156.0(2) . .
Fe3A N44A Fe1A N55A 81.64(11) . .
C46A N44A Fe1A N1A -66.3(2) . .
Fe3A N44A Fe1A N1A 171.31(11) . .
C46A N44A Fe1A Fe2A 158.0(2) . 2_666
Fe3A N44A Fe1A Fe2A 35.66(8) . 2_666
C46A N44A Fe1A Fe3A 109.1(2) . 2_666
Fe3A N44A Fe1A Fe3A -13.22(15) . 2_666
C46A N44A Fe1A Fe2A 74.7(2) . .
Fe3A N44A Fe1A Fe2A -47.69(8) . .
C46A N44A Fe1A Fe3A 122.4(2) . .
C41A N4A Fe1A N44A -25.5(2) . .
C4A N4A Fe1A N44A -153.5(3) . .
Fe2A N4A Fe1A N44A 92.67(11) . .
C41A N4A Fe1A N3A 156.7(2) . .
C4A N4A Fe1A N3A 28.7(2) . .
Fe2A N4A Fe1A N3A -85.13(11) . .
C41A N4A Fe1A N55A -47.3(6) . .
C4A N4A Fe1A N55A -175.3(5) . .
Fe2A N4A Fe1A N55A 70.9(6) . .
C41A N4A Fe1A N1A 65.2(2) . .
C4A N4A Fe1A N1A -62.8(2) . .
Fe2A N4A Fe1A N1A -176.61(10) . .
C41A N4A Fe1A Fe2A -107.94(19) . 2_666
C4A N4A Fe1A Fe2A 124.1(2) . 2_666
Fe2A N4A Fe1A Fe2A 10.25(14) . 2_666
C41A N4A Fe1A Fe3A -156.54(19) . 2_666
C4A N4A Fe1A Fe3A 75.5(2) . 2_666
Fe2A N4A Fe1A Fe3A -38.35(7) . 2_666
C41A N4A Fe1A Fe2A -118.2(2) . .
C4A N4A Fe1A Fe2A 113.9(3) . .
C41A N4A Fe1A Fe3A -70.46(19) . .
C4A N4A Fe1A Fe3A 161.6(2) . .
Fe2A N4A Fe1A Fe3A 47.73(7) . .
C31A N3A Fe1A N44A 175.7(8) . .
C3A N3A Fe1A N44A -58.7(10) . .
Fe3A N3A Fe1A N44A 67.4(10) 2_666 .
C31A N3A Fe1A N4A -165.5(2) . .
C3A N3A Fe1A N4A -39.9(2) . .
Fe3A N3A Fe1A N4A 86.17(11) 2_666 .
C31A N3A Fe1A N55A 19.1(2) . .
C3A N3A Fe1A N55A 144.7(2) . .
Fe3A N3A Fe1A N55A -89.25(11) 2_666 .
C31A N3A Fe1A N1A -70.8(2) . .
C3A N3A Fe1A N1A 54.8(2) . .
Fe3A N3A Fe1A N1A -179.08(10) 2_666 .
C31A N3A Fe1A Fe2A 64.9(2) . 2_666
C3A N3A Fe1A Fe2A -169.4(2) . 2_666
Fe3A N3A Fe1A Fe2A -43.36(8) 2_666 2_666
C31A N3A Fe1A Fe3A 108.3(2) . 2_666
C3A N3A Fe1A Fe3A -126.1(2) . 2_666
C31A N3A Fe1A Fe2A 148.3(2) . .
C3A N3A Fe1A Fe2A -86.1(2) . .
Fe3A N3A Fe1A Fe2A 39.99(7) 2_666 .
C31A N3A Fe1A Fe3A 106.7(2) . .
C3A N3A Fe1A Fe3A -127.67(19) . .
Fe3A N3A Fe1A Fe3A -1.59(15) 2_666 .
C56A N55A Fe1A N44A 22.7(3) . .
Fe2A N55A Fe1A N44A -91.19(11) 2_666 .
C56A N55A Fe1A N4A 44.2(7) . .
Fe2A N55A Fe1A N4A -69.7(6) 2_666 .
C56A N55A Fe1A N3A -160.0(2) . .
Fe2A N55A Fe1A N3A 86.14(11) 2_666 .
C56A N55A Fe1A N1A -68.8(2) . .
Fe2A N55A Fe1A N1A 177.31(10) 2_666 .
C56A N55A Fe1A Fe2A 113.9(3) . 2_666
C56A N55A Fe1A Fe3A 153.0(2) . 2_666
Fe2A N55A Fe1A Fe3A 39.07(8) 2_666 2_666
C56A N55A Fe1A Fe2A 106.0(2) . .
Fe2A N55A Fe1A Fe2A -7.94(14) 2_666 .
C56A N55A Fe1A Fe3A 67.4(2) . .
Fe2A N55A Fe1A Fe3A -46.48(7) 2_666 .
C11A N1A Fe1A N44A -118.8(3) . .
C15A N1A Fe1A N44A 53.9(3) . .
C11A N1A Fe1A N4A 160.9(3) . .
C15A N1A Fe1A N4A -26.4(3) . .
C11A N1A Fe1A N3A 67.4(3) . .
C15A N1A Fe1A N3A -119.9(3) . .
C11A N1A Fe1A N55A -29.5(3) . .
C15A N1A Fe1A N55A 143.2(3) . .
C11A N1A Fe1A Fe2A -26.7(3) . 2_666
C15A N1A Fe1A Fe2A 146.0(3) . 2_666
C11A N1A Fe1A Fe3A 66.4(3) . 2_666
C15A N1A Fe1A Fe3A -120.9(3) . 2_666
C11A N1A Fe1A Fe2A 157.0(2) . .
C15A N1A Fe1A Fe2A -30.3(4) . .
C11A N1A Fe1A Fe3A -110.0(2) . .
C15A N1A Fe1A Fe3A 62.7(3) . .
C36A N33A Fe2A N55A 7.8(3) . 2_666
Fe3A N33A Fe2A N55A -105.77(12) . 2_666
C36A N33A Fe2A N5A -34.2(7) . 2_666
Fe3A N33A Fe2A N5A -147.8(5) . 2_666
C36A N33A Fe2A N4A -155.2(3) . .
Fe3A N33A Fe2A N4A 91.23(11) . .
C36A N33A Fe2A Fe3A 103.2(3) . 2_666
Fe3A N33A Fe2A Fe3A -10.37(17) . 2_666
C36A N33A Fe2A Fe1A 59.6(2) . 2_666
Fe3A N33A Fe2A Fe1A -53.98(8) . 2_666
C36A N33A Fe2A Fe3A 113.6(3) . .
C36A N33A Fe2A Fe1A 155.9(2) . .
Fe3A N33A Fe2A Fe1A 42.27(8) . .
C41A N4A Fe2A N55A -75.3(5) . 2_666
C4A N4A Fe2A N55A 55.2(5) . 2_666
Fe1A N4A Fe2A N55A 177.8(4) . 2_666
C41A N4A Fe2A N33A 10.2(3) . .
C4A N4A Fe2A N33A 140.7(2) . .
Fe1A N4A Fe2A N33A -96.68(11) . .
C41A N4A Fe2A N5A -159.1(2) . 2_666
C4A N4A Fe2A N5A -28.6(2) . 2_666
Fe1A N4A Fe2A N5A 93.97(11) . 2_666
C41A N4A Fe2A Fe3A 149.4(2) . 2_666
C4A N4A Fe2A Fe3A -80.1(2) . 2_666
Fe1A N4A Fe2A Fe3A 42.49(8) . 2_666
C41A N4A Fe2A Fe1A 93.0(3) . 2_666
C4A N4A Fe2A Fe1A -136.47(19) . 2_666
Fe1A N4A Fe2A Fe1A -13.89(18) . 2_666
C41A N4A Fe2A Fe3A 56.6(2) . .
C4A N4A Fe2A Fe3A -172.9(2) . .
Fe1A N4A Fe2A Fe3A -50.33(7) . .
C41A N4A Fe2A Fe1A 106.9(3) . .
C4A N4A Fe2A Fe1A -122.6(2) . .
N44A Fe1A Fe2A N55A 100.11(18) . 2_666
N4A Fe1A Fe2A N55A -178.8(2) . 2_666
N3A Fe1A Fe2A N55A -83.00(18) . 2_666
N55A Fe1A Fe2A N55A 14.9(3) . 2_666
N1A Fe1A Fe2A N55A -173.4(2) . 2_666
Fe2A Fe1A Fe2A N55A 9.18(16) 2_666 2_666
Fe3A Fe1A Fe2A N55A -48.04(17) 2_666 2_666
Fe3A Fe1A Fe2A N55A 61.96(17) . 2_666
N44A Fe1A Fe2A N33A 4.65(11) . .
N4A Fe1A Fe2A N33A 85.75(13) . .
N3A Fe1A Fe2A N33A -178.45(11) . .
N55A Fe1A Fe2A N33A -80.54(13) . .
N1A Fe1A Fe2A N33A 91.12(14) . .
Fe2A Fe1A Fe2A N33A -86.28(8) 2_666 .
Fe3A Fe1A Fe2A N33A -143.49(8) 2_666 .
Fe3A Fe1A Fe2A N33A -33.49(8) . .
N44A Fe1A Fe2A N5A -173.18(11) . 2_666
N4A Fe1A Fe2A N5A -92.08(13) . 2_666
N3A Fe1A Fe2A N5A 3.72(11) . 2_666
N55A Fe1A Fe2A N5A 101.63(13) . 2_666
N1A Fe1A Fe2A N5A -86.71(14) . 2_666
Fe2A Fe1A Fe2A N5A 95.90(8) 2_666 2_666
Fe3A Fe1A Fe2A N5A 38.68(8) 2_666 2_666
Fe3A Fe1A Fe2A N5A 148.68(8) . 2_666
N44A Fe1A Fe2A N4A -81.10(13) . .
N3A Fe1A Fe2A N4A 95.79(13) . .
N55A Fe1A Fe2A N4A -166.29(15) . .
N1A Fe1A Fe2A N4A 5.36(16) . .
Fe2A Fe1A Fe2A N4A -172.03(11) 2_666 .
Fe3A Fe1A Fe2A N4A 130.76(11) 2_666 .
Fe3A Fe1A Fe2A N4A -119.24(11) . .
N44A Fe1A Fe2A Fe3A 148.14(8) . 2_666
N4A Fe1A Fe2A Fe3A -130.76(11) . 2_666
N3A Fe1A Fe2A Fe3A -34.96(8) . 2_666
N55A Fe1A Fe2A Fe3A 62.95(10) . 2_666
N1A Fe1A Fe2A Fe3A -125.39(12) . 2_666
Fe2A Fe1A Fe2A Fe3A 57.214(18) 2_666 2_666
Fe3A Fe1A Fe2A Fe3A 110.00(2) . 2_666
N44A Fe1A Fe2A Fe1A 90.93(8) . 2_666
N4A Fe1A Fe2A Fe1A 172.03(11) . 2_666
N3A Fe1A Fe2A Fe1A -92.18(8) . 2_666
N55A Fe1A Fe2A Fe1A 5.74(10) . 2_666
N1A Fe1A Fe2A Fe1A 177.40(12) . 2_666
Fe2A Fe1A Fe2A Fe1A 0.0 2_666 2_666
Fe3A Fe1A Fe2A Fe1A -57.211(18) 2_666 2_666
Fe3A Fe1A Fe2A Fe1A 52.786(17) . 2_666
N44A Fe1A Fe2A Fe3A 38.15(8) . .
N4A Fe1A Fe2A Fe3A 119.24(11) . .
N3A Fe1A Fe2A Fe3A -144.96(8) . .
N55A Fe1A Fe2A Fe3A -47.04(10) . .
N1A Fe1A Fe2A Fe3A 124.61(12) . .
Fe2A Fe1A Fe2A Fe3A -52.784(17) 2_666 .
Fe3A Fe1A Fe2A Fe3A -110.00(2) 2_666 .
C36A N33A Fe3A N44A 147.1(2) . .
Fe2A N33A Fe3A N44A -88.92(11) . .
C36A N33A Fe3A N3A -22.0(2) . 2_666
Fe2A N33A Fe3A N3A 102.00(11) . 2_666
C36A N33A Fe3A N5A 34.3(13) . .
Fe2A N33A Fe3A N5A 158.3(12) . .
C36A N33A Fe3A Fe2A -114.5(2) . 2_666
Fe2A N33A Fe3A Fe2A 9.57(16) . 2_666
C36A N33A Fe3A Fe2A -124.0(3) . .
C36A N33A Fe3A Fe1A -72.0(2) . 2_666
Fe2A N33A Fe3A Fe1A 52.06(7) . 2_666
C36A N33A Fe3A Fe1A -165.5(2) . .
Fe2A N33A Fe3A Fe1A -41.45(8) . .
C46A N44A Fe3A N33A -13.4(3) . .
Fe1A N44A Fe3A N33A 96.50(11) . .
C46A N44A Fe3A N3A 39.6(7) . 2_666
Fe1A N44A Fe3A N3A 149.5(5) . 2_666
C46A N44A Fe3A N5A 161.4(3) . .
Fe1A N44A Fe3A N5A -88.71(11) . .
C46A N44A Fe3A Fe2A -147.9(2) . 2_666
Fe1A N44A Fe3A Fe2A -38.02(9) . 2_666
C46A N44A Fe3A Fe2A -60.7(3) . .
Fe1A N44A Fe3A Fe2A 49.19(8) . .
C46A N44A Fe3A Fe1A -93.9(3) . 2_666
Fe1A N44A Fe3A Fe1A 15.96(18) . 2_666
C46A N44A Fe3A Fe1A -109.9(3) . .
C51A N5A Fe3A N33A 101.5(12) . .
C5A N5A Fe3A N33A -27.5(13) . .
Fe2A N5A Fe3A N33A -151.2(12) 2_666 .
C51A N5A Fe3A N44A -11.2(2) . .
C5A N5A Fe3A N44A -140.1(2) . .
Fe2A N5A Fe3A N44A 96.08(11) 2_666 .
C51A N5A Fe3A N3A 157.3(2) . 2_666
C5A N5A Fe3A N3A 28.3(2) . 2_666
Fe2A N5A Fe3A N3A -95.47(10) 2_666 2_666
C51A N5A Fe3A Fe2A -107.3(3) . 2_666
C5A N5A Fe3A Fe2A 123.8(2) . 2_666
C51A N5A Fe3A Fe2A -102.4(2) . .
C5A N5A Fe3A Fe2A 128.61(19) . .
Fe2A N5A Fe3A Fe2A 4.82(16) 2_666 .
C51A N5A Fe3A Fe1A -152.9(2) . 2_666
C5A N5A Fe3A Fe1A 78.1(2) . 2_666
Fe2A N5A Fe3A Fe1A -45.65(7) 2_666 2_666
C51A N5A Fe3A Fe1A -58.8(2) . .
C5A N5A Fe3A Fe1A 172.2(2) . .
Fe2A N5A Fe3A Fe1A 48.43(7) 2_666 .
N55A Fe2A Fe3A N33A 77.90(14) 2_666 .
N5A Fe2A Fe3A N33A 168.91(18) 2_666 .
N4A Fe2A Fe3A N33A -89.28(14) . .
Fe3A Fe2A Fe3A N33A 173.15(11) 2_666 .
Fe1A Fe2A Fe3A N33A 113.50(11) 2_666 .
Fe1A Fe2A Fe3A N33A -130.58(11) . .
N55A Fe2A Fe3A N44A 168.39(12) 2_666 .
N33A Fe2A Fe3A N44A 90.49(14) . .
N5A Fe2A Fe3A N44A -100.60(16) 2_666 .
N4A Fe2A Fe3A N44A 1.21(11) . .
Fe3A Fe2A Fe3A N44A -96.36(8) 2_666 .
Fe1A Fe2A Fe3A N44A -156.01(8) 2_666 .
Fe1A Fe2A Fe3A N44A -40.09(8) . .
N55A Fe2A Fe3A N3A 1.78(12) 2_666 2_666
N33A Fe2A Fe3A N3A -76.12(14) . 2_666
N5A Fe2A Fe3A N3A 92.78(16) 2_666 2_666
N4A Fe2A Fe3A N3A -165.41(11) . 2_666
Fe3A Fe2A Fe3A N3A 97.03(8) 2_666 2_666
Fe1A Fe2A Fe3A N3A 37.38(8) 2_666 2_666
Fe1A Fe2A Fe3A N3A 153.30(8) . 2_666
N55A Fe2A Fe3A N5A -98.98(15) 2_666 .
N33A Fe2A Fe3A N5A -176.89(17) . .
N5A Fe2A Fe3A N5A -8.0(3) 2_666 .
N4A Fe2A Fe3A N5A 93.83(15) . .
Fe3A Fe2A Fe3A N5A -3.73(12) 2_666 .
Fe1A Fe2A Fe3A N5A -63.38(12) 2_666 .
Fe1A Fe2A Fe3A N5A 52.54(12) . .
N55A Fe2A Fe3A Fe2A -95.25(9) 2_666 2_666
N33A Fe2A Fe3A Fe2A -173.15(11) . 2_666
N5A Fe2A Fe3A Fe2A -4.25(14) 2_666 2_666
N4A Fe2A Fe3A Fe2A 97.56(8) . 2_666
Fe3A Fe2A Fe3A Fe2A 0.0 2_666 2_666
Fe1A Fe2A Fe3A Fe2A -59.650(18) 2_666 2_666
Fe1A Fe2A Fe3A Fe2A 56.268(17) . 2_666
N55A Fe2A Fe3A Fe1A -35.60(9) 2_666 2_666
N33A Fe2A Fe3A Fe1A -113.50(11) . 2_666
N5A Fe2A Fe3A Fe1A 55.40(14) 2_666 2_666
N4A Fe2A Fe3A Fe1A 157.21(8) . 2_666
Fe3A Fe2A Fe3A Fe1A 59.648(18) 2_666 2_666
Fe1A Fe2A Fe3A Fe1A 115.917(19) . 2_666
N55A Fe2A Fe3A Fe1A -151.52(9) 2_666 .
N33A Fe2A Fe3A Fe1A 130.58(11) . .
N5A Fe2A Fe3A Fe1A -60.51(14) 2_666 .
N4A Fe2A Fe3A Fe1A 41.30(8) . .
Fe3A Fe2A Fe3A Fe1A -56.269(17) 2_666 .
Fe1A Fe2A Fe3A Fe1A -115.917(19) 2_666 .
N44A Fe1A Fe3A N33A -85.36(14) . .
N4A Fe1A Fe3A N33A -5.22(11) . .
N3A Fe1A Fe3A N33A 85.71(14) . .
N55A Fe1A Fe3A N33A 179.20(11) . .
N1A Fe1A Fe3A N33A -97.88(14) . .
Fe2A Fe1A Fe3A N33A 139.81(9) 2_666 .
Fe3A Fe1A Fe3A N33A 84.55(9) 2_666 .
Fe2A Fe1A Fe3A N33A 34.06(8) . .
N4A Fe1A Fe3A N44A 80.14(14) . .
N3A Fe1A Fe3A N44A 171.08(16) . .
N55A Fe1A Fe3A N44A -95.44(14) . .
N1A Fe1A Fe3A N44A -12.51(16) . .
Fe2A Fe1A Fe3A N44A -134.83(12) 2_666 .
Fe3A Fe1A Fe3A N44A 169.92(12) 2_666 .
Fe2A Fe1A Fe3A N44A 119.43(12) . .
N44A Fe1A Fe3A N3A -168.42(18) . 2_666
N4A Fe1A Fe3A N3A -88.28(16) . 2_666
N3A Fe1A Fe3A N3A 2.7(2) . 2_666
N55A Fe1A Fe3A N3A 96.14(16) . 2_666
N1A Fe1A Fe3A N3A 179.06(17) . 2_666
Fe2A Fe1A Fe3A N3A 56.75(14) 2_666 2_666
Fe3A Fe1A Fe3A N3A 1.49(14) 2_666 2_666
Fe2A Fe1A Fe3A N3A -49.00(14) . 2_666
N44A Fe1A Fe3A N5A 92.73(14) . .
N4A Fe1A Fe3A N5A 172.87(11) . .
N3A Fe1A Fe3A N5A -96.19(14) . .
N55A Fe1A Fe3A N5A -2.71(11) . .
N1A Fe1A Fe3A N5A 80.22(14) . .
Fe2A Fe1A Fe3A N5A -42.10(8) 2_666 .
Fe3A Fe1A Fe3A N5A -97.35(8) 2_666 .
Fe2A Fe1A Fe3A N5A -147.84(8) . .
N44A Fe1A Fe3A Fe2A 134.83(11) . 2_666
N4A Fe1A Fe3A Fe2A -145.03(8) . 2_666
N3A Fe1A Fe3A Fe2A -54.09(11) . 2_666
N55A Fe1A Fe3A Fe2A 39.39(8) . 2_666
N1A Fe1A Fe3A Fe2A 122.32(11) . 2_666
Fe3A Fe1A Fe3A Fe2A -55.255(18) 2_666 2_666
Fe2A Fe1A Fe3A Fe2A -105.75(2) . 2_666
N44A Fe1A Fe3A Fe2A -119.43(11) . .
N4A Fe1A Fe3A Fe2A -39.28(8) . .
N3A Fe1A Fe3A Fe2A 51.65(11) . .
N55A Fe1A Fe3A Fe2A 145.13(8) . .
N1A Fe1A Fe3A Fe2A -131.94(11) . .
Fe2A Fe1A Fe3A Fe2A 105.75(2) 2_666 .
Fe3A Fe1A Fe3A Fe2A 50.491(16) 2_666 .
N44A Fe1A Fe3A Fe1A -169.92(12) . 2_666
N4A Fe1A Fe3A Fe1A -89.77(8) . 2_666
N3A Fe1A Fe3A Fe1A 1.16(11) . 2_666
N55A Fe1A Fe3A Fe1A 94.64(8) . 2_666
N1A Fe1A Fe3A Fe1A 177.57(11) . 2_666
Fe2A Fe1A Fe3A Fe1A 55.255(18) 2_666 2_666
Fe3A Fe1A Fe3A Fe1A 0.0 2_666 2_666
Fe2A Fe1A Fe3A Fe1A -50.491(16) . 2_666
C36S C31S C32S C33S 0.0 . .
C31S C32S C33S N34S 0.0 . .
C32S C33S N34S C35S 0.0 . .
C33S N34S C35S C36S 0.0 . .
N34S C35S C36S C31S 0.0 . .
C32S C31S C36S C35S 0.0 . .
N11S C11S C12S C13S -0.4(6) . .
C11S C12S C13S C14S 0.5(6) . .
C12S C13S C14S C15S -0.2(6) . .
C13S C14S C15S N11S -0.3(7) . .
C12S C11S N11S C15S 0.0(6) . .
C14S C15S N11S C11S 0.4(6) . .
C26S N21S C22S C23S 0.0 . .
N21S C22S C23S C24S 0.0 . .
C22S C23S C24S C25S 0.0 . .
C23S C24S C25S C26S 0.0 . .
C24S C25S C26S N21S 0.0 . .
C22S N21S C26S C25S 0.0 . .
N1S C1S C2S C3S 0.7(6) . .
C1S C2S C3S C4S -0.6(7) . .
C2S C3S C4S C5S -0.2(6) . .
C3S C4S C5S N1S 0.8(6) . .
C2S C1S N1S C5S 0.0(6) . .
C4S C5S N1S C1S -0.7(6) . .
